data_1563300
loop_
_publ_author_name
'Han, Zhangang'
'Wang, Yanna'
'Song, Xuejun'
'Huang, Jiao'
'Zhai, Xueliang'

_publ_section_title
;
 Assemblies based on the directing effect of non-classical W18 anionic
 clusters and the rod-like trans-1,2-di-(4-pyridyl)-ethylen (bpe)
;
_journal_issue 3
_journal_name_full 'Journal of Solid State Chemistry'
_journal_page_first 690
_journal_page_last 697
_journal_paper_doi 10.1016/j.jssc.2011.01.041
_journal_volume 184
_journal_year 2011
_chemical_formula_sum 'C60 H70 As2 N10 Ni4 O73 W18'
_chemical_formula_weight 5792.98
_space_group_IT_number 2
_space_group_name_Hall '-P 1'
_space_group_name_H-M_alt 'P -1'
_symmetry_cell_setting triclinic
_symmetry_space_group_name_H-M 'P -1'
_atom_sites_solution_hydrogens geom
_atom_sites_solution_primary direct
_atom_sites_solution_secondary difmap
_audit_creation_method SHELXL-97
_cell_angle_alpha 67.7400(10)
_cell_angle_beta 89.9150(10)
_cell_angle_gamma 85.9170(10)
_cell_formula_units_Z 2
_cell_length_a 15.5969(10)
_cell_length_b 17.8244(11)
_cell_length_c 20.5325(13)
_cell_measurement_reflns_used 11666
_cell_measurement_temperature 273(2)
_cell_measurement_theta_max 25.01
_cell_measurement_theta_min 2.01
_cell_volume 5267.3(6)
_computing_cell_refinement 'Bruker SMART'
_computing_data_collection 'Bruker SMART'
_computing_data_reduction 'Bruker SAINT'
_computing_molecular_graphics 'Bruker SHELXTL'
_computing_publication_material 'Bruker SHELXTL'
_computing_structure_refinement 'Bruker SHELXTL'
_computing_structure_solution 'Bruker SHELXTL'
_diffrn_ambient_temperature 273(2)
_diffrn_measured_fraction_theta_full 0.983
_diffrn_measured_fraction_theta_max 0.983
_diffrn_measurement_device_type 'CCD area detector'
_diffrn_measurement_method 'phi and omega scans'
_diffrn_radiation_monochromator graphite
_diffrn_radiation_source 'fine-focus sealed tube'
_diffrn_radiation_type MoK\a
_diffrn_radiation_wavelength 0.71073
_diffrn_reflns_av_R_equivalents 0.0346
_diffrn_reflns_av_sigmaI/netI 0.0720
_diffrn_reflns_limit_h_max 18
_diffrn_reflns_limit_h_min -18
_diffrn_reflns_limit_k_max 20
_diffrn_reflns_limit_k_min -21
_diffrn_reflns_limit_l_max 12
_diffrn_reflns_limit_l_min -24
_diffrn_reflns_number 27436
_diffrn_reflns_theta_full 25.01
_diffrn_reflns_theta_max 25.01
_diffrn_reflns_theta_min 1.24
_exptl_absorpt_coefficient_mu 20.991
_exptl_absorpt_correction_T_max 0.081
_exptl_absorpt_correction_T_min 0.054
_exptl_absorpt_correction_type empirical
_exptl_crystal_colour yellow
_exptl_crystal_density_diffrn 3.653
_exptl_crystal_density_method 'not measured'
_exptl_crystal_description block
_exptl_crystal_F_000 5186
_exptl_crystal_size_max 0.15
_exptl_crystal_size_mid 0.13
_exptl_crystal_size_min 0.12
_refine_diff_density_max 3.973
_refine_diff_density_min -3.737
_refine_diff_density_rms 0.560
_refine_ls_extinction_method none
_refine_ls_goodness_of_fit_ref 1.003
_refine_ls_hydrogen_treatment constr
_refine_ls_matrix_type full
_refine_ls_number_parameters 1474
_refine_ls_number_reflns 18269
_refine_ls_number_restraints 3355
_refine_ls_restrained_S_all 0.934
_refine_ls_R_factor_all 0.0926
_refine_ls_R_factor_gt 0.0627
_refine_ls_shift/su_max 0.006
_refine_ls_shift/su_mean 0.000
_refine_ls_structure_factor_coef Fsqd
_refine_ls_weighting_details 'calc w=1/[\s^2^(Fo^2^)+(0.1243P)^2^+0.0000P] where P=(Fo^2^+2Fc^2^)/3'
_refine_ls_weighting_scheme calc
_refine_ls_wR_factor_gt 0.1705
_refine_ls_wR_factor_ref 0.2051
_reflns_number_gt 11666
_reflns_number_total 18269
_reflns_threshold_expression >2sigma(I)
_cod_data_source_file JSSC-2011-184-690.cif
_cod_data_source_block 2
_cod_depositor_comments
;
The following automatic conversions were performed:

data item '_symmetry_cell_setting' value 'Triclinic' was changed to
'triclinic' in accordance with the built-in table derived from the
CIF Core dictionary named 'cif_core.dic' version 2.4.5 last updated
on 2014-11-21.

data item '_exptl_crystal_density_meas' value 'none' was changed to
'?' -- the value is perceived as not measured.

Automatic conversion script
Id: cif_fix_values 8369 2020-08-20 11:38:08Z andrius 
;
_cod_original_sg_symbol_H-M P-1
_cod_database_code 1563300

loop_
_symmetry_equiv_pos_as_xyz
'x, y, z'
'-x, -y, -z'

loop_
_atom_site_label
_atom_site_type_symbol
_atom_site_fract_x
_atom_site_fract_y
_atom_site_fract_z
_atom_site_U_iso_or_equiv
_atom_site_adp_type
_atom_site_occupancy
_atom_site_symmetry_multiplicity
_atom_site_calc_flag
_atom_site_refinement_flags
_atom_site_disorder_assembly
_atom_site_disorder_group
W1 W 0.58295(4) 0.40133(4) 0.26748(4) 0.01961(18) Uani 1 1 d . . .
W2 W 0.71175(4) 0.54866(4) 0.17339(4) 0.01998(18) Uani 1 1 d . . .
W3 W 0.35351(4) 0.41470(4) 0.20896(4) 0.01780(17) Uani 1 1 d . . .
W4 W 0.55117(4) 0.59203(4) 0.27331(4) 0.02175(18) Uani 1 1 d . . .
W5 W 0.32240(4) 0.60581(4) 0.21505(4) 0.02053(18) Uani 1 1 d . . .
W6 W 0.41819(4) 0.73529(4) -0.03778(4) 0.01868(18) Uani 1 1 d . . .
W7 W 0.62669(4) 0.72234(4) 0.01518(4) 0.02080(18) Uani 1 1 d . . .
W8 W 0.27371(4) 0.57295(4) 0.06390(4) 0.01693(17) Uani 1 1 d . . .
W9 W 0.46521(4) 0.76694(4) 0.11266(4) 0.02313(19) Uani 1 1 d . . .
W10 W 0.18529(4) 0.89549(4) 0.28750(4) 0.02079(18) Uani 1 1 d . . .
W11 W -0.04206(4) 0.90054(4) 0.23015(4) 0.02108(18) Uani 1 1 d . . .
W12 W 0.14554(4) 1.08729(4) 0.29084(4) 0.01948(18) Uani 1 1 d . . .
W13 W -0.08251(4) 1.09277(4) 0.23230(4) 0.02075(18) Uani 1 1 d . . .
W14 W -0.20593(4) 0.94272(4) 0.32858(4) 0.01961(18) Uani 1 1 d . . .
W15 W -0.11667(4) 0.77224(4) 0.48822(4) 0.02152(18) Uani 1 1 d . . .
W16 W 0.09096(4) 0.76656(4) 0.54055(4) 0.01937(18) Uani 1 1 d . . .
W17 W 0.04797(4) 0.72986(4) 0.39205(4) 0.02370(19) Uani 1 1 d . . .
W18 W 0.22910(4) 0.93284(4) 0.43711(4) 0.01781(17) Uani 1 1 d . . .
Ni1 Ni 0.43712(11) 0.42932(11) 0.04434(11) 0.0143(4) Uani 1 1 d . . .
Ni2 Ni 0.63399(11) 0.41999(12) 0.09163(11) 0.0159(5) Uani 1 1 d . . .
Ni3 Ni -0.13516(11) 1.07552(12) 0.40800(11) 0.0158(5) Uani 1 1 d . . .
Ni4 Ni -0.06018(11) 0.92773(11) 0.54529(11) 0.0147(4) Uani 1 1 d . . .
As1 As 0.49647(9) 0.56057(9) 0.11069(9) 0.0130(4) Uani 1 1 d . . .
As2 As 0.00788(9) 0.93749(9) 0.39069(9) 0.0129(4) Uani 1 1 d . . .
O1 O 0.5250(6) 0.5075(6) 0.0605(6) 0.0179(15) Uani 1 1 d U . .
O2 O 0.5621(6) 0.5348(6) 0.1819(6) 0.019(2) Uani 1 1 d U . .
O3 O 0.5000(6) 0.6606(6) 0.0663(6) 0.019(2) Uani 1 1 d U . .
O4 O 0.3955(6) 0.5436(6) 0.1398(6) 0.021(2) Uani 1 1 d U . .
O5 O 0.6948(7) 0.4467(7) 0.2530(6) 0.025(2) Uani 1 1 d U . .
O6 O 0.8200(7) 0.5523(7) 0.1846(6) 0.026(3) Uani 1 1 d U . .
O7 O 0.6651(7) 0.5946(7) 0.2456(6) 0.027(2) Uani 1 1 d U . .
O8 O 0.5622(7) 0.4766(7) 0.3186(6) 0.022(2) Uani 1 1 d U . .
O9 O 0.5582(7) 0.6214(7) 0.3433(7) 0.030(3) Uani 1 1 d U . .
O10 O 0.5261(7) 0.6909(7) 0.1979(6) 0.027(2) Uani 1 1 d U . .
O11 O 0.5694(7) 0.7883(7) 0.0657(7) 0.028(2) Uani 1 1 d U . .
O12 O 0.4286(7) 0.5829(7) 0.2665(6) 0.026(2) Uani 1 1 d U . .
O13 O 0.4437(8) 0.8511(7) 0.1327(7) 0.037(3) Uani 1 1 d U . .
O14 O 0.2522(7) 0.6396(8) 0.2653(7) 0.031(3) Uani 1 1 d U . .
O15 O 0.3684(7) 0.7028(7) 0.1527(6) 0.027(2) Uani 1 1 d U . .
O16 O 0.6051(6) 0.3114(7) 0.3389(6) 0.022(3) Uani 1 1 d U . .
O17 O 0.7049(7) 0.4991(7) 0.1150(6) 0.024(2) Uani 1 1 d U . .
O18 O 0.5951(6) 0.3741(7) 0.1924(6) 0.023(2) Uani 1 1 d U . .
O19 O 0.4580(7) 0.4034(7) 0.2613(6) 0.025(2) Uani 1 1 d U . .
O20 O 0.6797(7) 0.6548(7) 0.1042(6) 0.025(2) Uani 1 1 d U . .
O21 O 0.7082(8) 0.7836(7) -0.0261(7) 0.034(3) Uani 1 1 d U . .
O22 O 0.4043(7) 0.7955(7) 0.0262(6) 0.023(2) Uani 1 1 d U . .
O23 O 0.5305(7) 0.7740(7) -0.0524(6) 0.024(2) Uani 1 1 d U . .
O24 O 0.3588(8) 0.8013(7) -0.1101(7) 0.038(3) Uani 1 1 d U . .
O25 O 0.3254(7) 0.6742(7) 0.0175(6) 0.024(2) Uani 1 1 d U . .
O26 O 0.2458(6) 0.6171(7) 0.1379(6) 0.023(2) Uani 1 1 d U . .
O27 O 0.4515(6) 0.6482(6) -0.0625(6) 0.0179(15) Uani 1 1 d U . .
O28 O 0.3415(6) 0.5249(6) 0.0148(6) 0.021(2) Uani 1 1 d U . .
O29 O 0.2620(6) 0.4704(6) 0.1380(6) 0.020(2) Uani 1 1 d U . .
O30 O 0.1757(7) 0.5951(7) 0.0207(7) 0.028(3) Uani 1 1 d U . .
O31 O 0.3037(7) 0.3299(7) 0.2608(7) 0.025(3) Uani 1 1 d U . .
O32 O 0.4046(6) 0.3835(6) 0.1459(6) 0.020(2) Uani 1 1 d U . .
O33 O 0.3056(7) 0.4934(7) 0.2499(6) 0.027(2) Uani 1 1 d U . .
O34 O 0.1065(6) 0.9566(6) 0.3606(6) 0.018(2) Uani 1 1 d U . .
O35 O -0.0576(6) 0.9601(6) 0.3198(6) 0.021(2) Uani 1 1 d U . .
O36 O -0.0240(6) 0.9913(6) 0.4401(6) 0.021(2) Uani 1 1 d U . .
O37 O 0.0082(6) 0.8359(7) 0.4360(6) 0.023(2) Uani 1 1 d U . .
O38 O 0.1584(6) 0.9786(7) 0.4852(6) 0.021(2) Uani 1 1 d U . .
O39 O -0.0155(7) 0.8012(7) 0.3082(7) 0.029(2) Uani 1 1 d U . .
O40 O 0.0905(7) 1.1177(6) 0.3534(6) 0.024(2) Uani 1 1 d U . .
O41 O -0.1568(7) 0.8962(7) 0.2564(6) 0.023(2) Uani 1 1 d U . .
O42 O -0.0981(7) 1.1222(7) 0.3065(6) 0.027(2) Uani 1 1 d U . .
O43 O -0.1915(7) 1.0448(7) 0.2467(6) 0.024(2) Uani 1 1 d U . .
O44 O -0.1060(7) 1.1812(7) 0.1601(6) 0.030(3) Uani 1 1 d U . .
O45 O -0.0581(6) 1.0135(6) 0.1839(6) 0.020(2) Uani 1 1 d U . .
O46 O 0.0432(7) 1.0952(7) 0.2379(6) 0.023(2) Uani 1 1 d U . .
O47 O 0.1929(7) 1.1736(7) 0.2370(7) 0.028(3) Uani 1 1 d U . .
O48 O 0.1956(7) 1.0093(7) 0.2499(6) 0.023(2) Uani 1 1 d U . .
O49 O 0.2566(7) 0.8622(8) 0.2381(7) 0.032(3) Uani 1 1 d U . .
O50 O 0.2598(6) 0.8866(6) 0.3649(6) 0.016(2) Uani 1 1 d U . .
O51 O 0.2393(6) 1.0351(7) 0.3616(6) 0.023(2) Uani 1 1 d U . .
O52 O 0.0807(7) 0.9149(7) 0.2367(6) 0.022(2) Uani 1 1 d U . .
O53 O -0.0490(7) 0.8709(7) 0.1607(7) 0.033(3) Uani 1 1 d U . .
O54 O 0.0744(8) 0.6434(7) 0.3751(7) 0.035(3) Uani 1 1 d U . .
O55 O 0.1419(6) 0.7978(7) 0.3502(6) 0.022(2) Uani 1 1 d U . .
O56 O 0.1079(7) 0.7037(7) 0.4788(6) 0.024(2) Uani 1 1 d U . .
O57 O 0.1813(7) 0.8300(7) 0.4844(6) 0.024(2) Uani 1 1 d U . .
O58 O 0.1515(8) 0.7040(7) 0.6140(7) 0.035(3) Uani 1 1 d U . .
O59 O 0.3277(7) 0.9131(7) 0.4814(7) 0.029(3) Uani 1 1 d U . .
O60 O 0.0532(6) 0.8534(6) 0.5639(6) 0.020(2) Uani 1 1 d U . .
O61 O -0.1288(7) 0.8542(7) 0.5196(6) 0.025(2) Uani 1 1 d U . .
O62 O -0.2024(7) 0.9935(7) 0.3866(7) 0.028(2) Uani 1 1 d U . .
O63 O -0.0560(7) 0.7067(7) 0.4390(7) 0.027(2) Uani 1 1 d U . .
O64 O -0.1953(8) 0.7094(8) 0.5303(7) 0.039(3) Uani 1 1 d U . .
O65 O -0.0174(7) 0.7230(7) 0.5565(7) 0.029(2) Uani 1 1 d U . .
O66 O -0.1713(7) 0.8380(7) 0.3998(6) 0.021(2) Uani 1 1 d U . .
O67 O -0.3125(7) 0.9379(8) 0.3179(7) 0.032(3) Uani 1 1 d U . .
O68 O 0.6344(7) 0.6432(7) -0.0175(7) 0.028(2) Uani 1 1 d U . .
C1 C 0.9492(12) 0.7062(13) -0.0844(11) 0.043(4) Uani 1 1 d U . .
H1A H 0.9890 0.7442 -0.1050 0.051 Uiso 1 1 calc R . .
C2 C 0.9702(12) 0.6405(12) -0.0250(12) 0.041(4) Uani 1 1 d U . .
H2A H 1.0259 0.6318 -0.0061 0.049 Uiso 1 1 calc R . .
C3 C 0.9097(12) 0.5857(12) 0.0082(11) 0.040(4) Uani 1 1 d U . .
C4 C 0.8303(12) 0.5967(12) -0.0212(11) 0.039(3) Uani 1 1 d U . .
H4A H 0.7895 0.5599 -0.0006 0.047 Uiso 1 1 calc R . .
C5 C 0.8105(12) 0.6622(12) -0.0813(11) 0.039(4) Uani 1 1 d U . .
H5A H 0.7553 0.6705 -0.1010 0.047 Uiso 1 1 calc R . .
C6 C 0.9272(13) 0.5144(12) 0.0763(12) 0.044(4) Uani 1 1 d U . .
H6A H 0.8823 0.4811 0.0932 0.053 Uiso 1 1 calc R . .
C7 C 0.9993(14) 0.4933(12) 0.1154(12) 0.047(4) Uani 1 1 d U . .
H7A H 1.0444 0.5268 0.1008 0.057 Uiso 1 1 calc R . .
C8 C 1.0124(16) 0.4191(14) 0.1812(13) 0.058(4) Uani 1 1 d U . .
C9 C 1.0858(17) 0.4044(15) 0.2155(14) 0.072(5) Uani 1 1 d U . .
H9A H 1.1281 0.4411 0.2006 0.086 Uiso 1 1 calc R . .
C10 C 1.0994(18) 0.3364(16) 0.2721(15) 0.078(5) Uani 1 1 d U . .
H10A H 1.1503 0.3262 0.2986 0.094 Uiso 1 1 calc R . .
C11 C 0.9674(18) 0.2906(15) 0.2595(15) 0.071(5) Uani 1 1 d U . .
H11A H 0.9290 0.2502 0.2742 0.085 Uiso 1 1 calc R . .
C12 C 0.9487(17) 0.3634(14) 0.2019(14) 0.063(4) Uani 1 1 d U . .
H12A H 0.8957 0.3745 0.1781 0.076 Uiso 1 1 calc R . .
C13 C 0.3066(12) 0.1676(12) 0.4181(11) 0.036(4) Uani 1 1 d U . .
H13A H 0.2525 0.1762 0.3965 0.043 Uiso 1 1 calc R . .
C14 C 0.3254(11) 0.1041(11) 0.4814(10) 0.031(3) Uani 1 1 d U . .
H14A H 0.2827 0.0704 0.5041 0.038 Uiso 1 1 calc R . .
C15 C 0.4066(11) 0.0901(11) 0.5112(11) 0.033(3) Uani 1 1 d U . .
C16 C 0.4690(12) 0.1402(12) 0.4783(11) 0.041(4) Uani 1 1 d U . .
H16A H 0.5246 0.1299 0.4977 0.049 Uiso 1 1 calc R . .
C17 C 0.4497(12) 0.2058(12) 0.4167(11) 0.040(4) Uani 1 1 d U . .
H17A H 0.4909 0.2417 0.3946 0.048 Uiso 1 1 calc R . .
C18 C 0.4210(12) 0.0202(12) 0.5767(11) 0.040(3) Uani 1 1 d U . .
H18A H 0.3742 -0.0106 0.5937 0.047 Uiso 1 1 calc R . .
C19 C 0.4929(13) -0.0046(12) 0.6146(12) 0.044(4) Uani 1 1 d U . .
H19A H 0.5399 0.0264 0.5998 0.053 Uiso 1 1 calc R . .
C20 C 0.4538(17) -0.2033(14) 0.7630(13) 0.058(5) Uani 1 1 d U . .
H20A H 0.4106 -0.2380 0.7820 0.070 Uiso 1 1 calc R . .
C21 C 0.4379(15) -0.1282(13) 0.7026(12) 0.053(4) Uani 1 1 d U . .
H21A H 0.3839 -0.1142 0.6803 0.064 Uiso 1 1 calc R . .
C22 C 0.5033(14) -0.0779(12) 0.6786(12) 0.045(4) Uani 1 1 d U . .
C23 C 0.5815(15) -0.1027(14) 0.7132(13) 0.056(4) Uani 1 1 d U . .
H23A H 0.6273 -0.0707 0.6963 0.067 Uiso 1 1 calc R . .
C24 C 0.5941(16) -0.1692(15) 0.7686(14) 0.063(5) Uani 1 1 d U . .
H24A H 0.6463 -0.1812 0.7936 0.075 Uiso 1 1 calc R . .
C25 C 0.1773(12) 0.8210(12) -0.0045(12) 0.043(4) Uani 1 1 d U . .
H25A H 0.1887 0.7974 -0.0372 0.052 Uiso 1 1 calc R . .
C26 C 0.1067(13) 0.8809(13) -0.0148(12) 0.052(4) Uani 1 1 d U . .
H26A H 0.0682 0.8929 -0.0526 0.063 Uiso 1 1 calc R . .
C27 C 0.0952(12) 0.9210(12) 0.0312(11) 0.041(4) Uani 1 1 d U . .
C28 C 0.1458(12) 0.8965(12) 0.0904(12) 0.043(4) Uani 1 1 d U . .
H28A H 0.1358 0.9186 0.1244 0.051 Uiso 1 1 calc R . .
C29 C 0.2116(12) 0.8387(12) 0.0989(12) 0.041(3) Uani 1 1 d U . .
H29A H 0.2485 0.8247 0.1379 0.049 Uiso 1 1 calc R . .
C30 C 0.0242(12) 0.9840(13) 0.0203(13) 0.053(5) Uani 1 1 d U . .
H30A H 0.0199 1.0006 0.0581 0.063 Uiso 1 1 calc R . .
C31 C 0.2485(16) 0.0493(16) 0.9047(15) 0.073(5) Uani 1 1 d U . .
H31A H 0.1954 0.0778 0.9020 0.088 Uiso 1 1 calc R . .
C32 C 0.3101(15) 0.0463(15) 0.9535(14) 0.066(5) Uani 1 1 d U . .
H32A H 0.2982 0.0655 0.9891 0.079 Uiso 1 1 calc R . .
C33 C 0.3953(14) 0.0112(15) 0.9463(14) 0.057(4) Uani 1 1 d U . .
C34 C 0.4045(15) -0.0220(15) 0.9005(13) 0.056(4) Uani 1 1 d U . .
H34A H 0.4575 -0.0484 0.8986 0.067 Uiso 1 1 calc R . .
C35 C 0.3392(15) -0.0203(15) 0.8537(14) 0.061(5) Uani 1 1 d U . .
H35A H 0.3498 -0.0409 0.8188 0.073 Uiso 1 1 calc R . .
C36 C 0.4612(13) 0.0147(14) 0.9999(13) 0.055(5) Uani 1 1 d U . .
H36A H 0.4452 0.0380 1.0322 0.067 Uiso 1 1 calc R . .
N7 N 0.4279(8) 0.2070(10) 0.6632(10) 0.075(5) Uani 1 1 d GU . .
H7B H 0.4756 0.1922 0.6490 0.090 Uiso 1 1 calc R . .
C37 C 0.3616(11) 0.2482(11) 0.6149(8) 0.088(5) Uani 1 1 d GU . .
H37A H 0.3690 0.2597 0.5672 0.105 Uiso 1 1 calc R . .
C38 C 0.2845(9) 0.2722(10) 0.6379(10) 0.084(4) Uani 1 1 d GU . .
H38A H 0.2402 0.2997 0.6056 0.101 Uiso 1 1 calc R . .
C39 C 0.2735(8) 0.2550(11) 0.7092(11) 0.084(5) Uani 1 1 d GDU . .
C40 C 0.3397(11) 0.2138(11) 0.7575(8) 0.078(4) Uani 1 1 d GU . .
H40A H 0.3324 0.2023 0.8052 0.094 Uiso 1 1 calc R . .
C41 C 0.4169(9) 0.1898(10) 0.7345(9) 0.084(5) Uani 1 1 d GU . .
H41A H 0.4612 0.1622 0.7668 0.101 Uiso 1 1 calc R . .
C42 C 0.1748(17) 0.2812(17) 0.7894(17) 0.086(5) Uani 1 1 d U . .
H42A H 0.2204 0.2674 0.8220 0.103 Uiso 1 1 calc R . .
C43 C 0.1859(11) 0.2810(16) 0.7319(17) 0.073(4) Uani 1 1 d DU . .
H43A H 0.1399 0.2972 0.6996 0.088 Uiso 1 1 calc R . .
C44 C 0.6634(13) 0.3024(13) 0.4984(12) 0.050(4) Uani 1 1 d U . .
H44A H 0.6745 0.2710 0.4716 0.060 Uiso 1 1 calc R . .
C45 C 0.5963(13) 0.3616(13) 0.4794(13) 0.053(4) Uani 1 1 d U . .
H45A H 0.5620 0.3716 0.4396 0.063 Uiso 1 1 calc R . .
C46 C 0.5810(13) 0.4074(13) 0.5231(13) 0.055(4) Uani 1 1 d U . .
C47 C 0.6288(13) 0.3931(13) 0.5795(12) 0.048(4) Uani 1 1 d U . .
H47A H 0.6173 0.4225 0.6080 0.058 Uiso 1 1 calc R . .
C48 C 0.6986(13) 0.3321(13) 0.5969(13) 0.049(4) Uani 1 1 d U . .
H48A H 0.7340 0.3212 0.6363 0.059 Uiso 1 1 calc R . .
C49 C 0.5097(15) 0.4731(13) 0.4938(15) 0.062(4) Uani 1 1 d U . .
H49A H 0.4759 0.4674 0.4589 0.074 Uiso 1 1 calc R . .
C50 C 0.2455(16) 0.4864(16) 0.5910(15) 0.067(4) Uani 1 1 d U . .
H50A H 0.3041 0.4752 0.5873 0.081 Uiso 1 1 calc R . .
C51 C 0.1895(15) 0.4736(15) 0.5461(14) 0.063(4) Uani 1 1 d U . .
H51A H 0.2066 0.4495 0.5146 0.076 Uiso 1 1 calc R . .
C52 C 0.1030(14) 0.5000(14) 0.5514(12) 0.048(4) Uani 1 1 d U . .
C53 C 0.0815(15) 0.5261(15) 0.6016(13) 0.054(4) Uani 1 1 d U . .
H53A H 0.0242 0.5410 0.6065 0.065 Uiso 1 1 calc R . .
C54 C 0.1433(15) 0.5314(14) 0.6467(13) 0.058(4) Uani 1 1 d U . .
H54A H 0.1277 0.5481 0.6831 0.069 Uiso 1 1 calc R . .
C55 C 0.0439(13) 0.4884(14) 0.4998(13) 0.054(4) Uani 1 1 d U . .
H55A H 0.0647 0.4663 0.4679 0.064 Uiso 1 1 calc R . .
N10 N -0.0772(8) 0.3407(11) 0.8421(11) 0.089(5) Uani 1 1 d GU . .
H10B H -0.1285 0.3523 0.8526 0.107 Uiso 1 1 calc R . .
C56 C -0.0550(10) 0.3641(11) 0.7719(10) 0.102(6) Uani 1 1 d GU . .
H56A H -0.0956 0.3923 0.7364 0.122 Uiso 1 1 calc R . .
C57 C 0.0279(12) 0.3454(12) 0.7549(8) 0.089(5) Uani 1 1 d GU . .
H57A H 0.0428 0.3611 0.7080 0.107 Uiso 1 1 calc R . .
C58 C 0.0887(8) 0.3033(12) 0.8080(11) 0.082(5) Uani 1 1 d GU . .
C59 C 0.0665(10) 0.2798(11) 0.8782(10) 0.091(5) Uani 1 1 d GU . .
H59A H 0.1071 0.2516 0.9137 0.110 Uiso 1 1 calc R . .
C60 C -0.0165(12) 0.2986(12) 0.8952(8) 0.107(6) Uani 1 1 d GU . .
H60A H -0.0313 0.2829 0.9421 0.128 Uiso 1 1 calc R . .
N1 N 0.8693(10) 0.7157(10) -0.1134(10) 0.045(4) Uani 1 1 d U . .
H1B H 0.8559 0.7558 -0.1523 0.054 Uiso 1 1 calc R . .
N2 N 1.0397(15) 0.2825(13) 0.2909(12) 0.078(5) Uani 1 1 d U . .
H2B H 1.0511 0.2387 0.3273 0.094 Uiso 1 1 calc R . .
N3 N 0.3686(10) 0.2165(10) 0.3890(10) 0.045(3) Uani 1 1 d U . .
H3A H 0.3565 0.2574 0.3504 0.054 Uiso 1 1 calc R . .
N4 N 0.5324(14) -0.2201(12) 0.7896(11) 0.065(5) Uani 1 1 d U . .
H4B H 0.5447 -0.2668 0.8227 0.078 Uiso 1 1 calc R . .
N5 N 0.2258(10) 0.8007(9) 0.0537(9) 0.037(3) Uani 1 1 d U . .
H5B H 0.2668 0.7630 0.0627 0.044 Uiso 1 1 calc R . .
N6 N 0.2667(13) 0.0092(13) 0.8595(12) 0.071(4) Uani 1 1 d U . .
H6B H 0.2252 0.0046 0.8341 0.086 Uiso 1 1 calc R . .
N8 N 0.7116(11) 0.2903(11) 0.5540(10) 0.051(4) Uani 1 1 d U . .
H8A H 0.7539 0.2538 0.5640 0.061 Uiso 1 1 calc R . .
N9 N 0.2199(13) 0.5139(13) 0.6390(11) 0.064(4) Uani 1 1 d U . .
H9B H 0.2579 0.5202 0.6665 0.077 Uiso 1 1 calc R . .
O1W O 0.7399(8) 0.3358(8) 0.1223(7) 0.035(3) Uani 1 1 d U . .
H1WA H 0.7860 0.3549 0.1030 0.041 Uiso 1 1 d R . .
H1WB H 0.7316 0.2920 0.1166 0.041 Uiso 1 1 d R . .
O2W O -0.2444(8) 1.1559(8) 0.3792(7) 0.048(4) Uani 1 1 d U . .
H2WA H -0.2692 1.1660 0.3396 0.058 Uiso 1 1 d R . .
H2WB H -0.2507 1.1926 0.3960 0.058 Uiso 1 1 d R . .
O5W O 0.3419(12) 0.4024(12) 0.4111(11) 0.098(5) Uani 1 1 d U . .
O4W O -0.2383(12) 1.2545(12) 0.2510(11) 0.140(8) Uani 1 1 d U . .
O3W O 0.4313(11) 0.8656(13) 0.3317(12) 0.098(6) Uani 1 1 d U . .

loop_
_atom_site_aniso_label
_atom_site_aniso_U_11
_atom_site_aniso_U_22
_atom_site_aniso_U_33
_atom_site_aniso_U_23
_atom_site_aniso_U_13
_atom_site_aniso_U_12
W1 0.0183(3) 0.0241(4) 0.0134(4) -0.0032(3) -0.0044(3) -0.0042(3)
W2 0.0134(3) 0.0294(4) 0.0185(4) -0.0098(3) -0.0021(3) -0.0064(3)
W3 0.0149(3) 0.0212(4) 0.0148(4) -0.0036(3) -0.0001(3) -0.0042(2)
W4 0.0190(3) 0.0314(4) 0.0187(5) -0.0129(3) -0.0009(3) -0.0068(3)
W5 0.0149(3) 0.0284(4) 0.0203(5) -0.0115(3) 0.0016(3) -0.0017(3)
W6 0.0183(3) 0.0167(3) 0.0181(4) -0.0038(3) -0.0021(3) 0.0014(2)
W7 0.0189(3) 0.0222(4) 0.0222(5) -0.0083(3) 0.0022(3) -0.0084(3)
W8 0.0092(3) 0.0235(4) 0.0165(4) -0.0062(3) -0.0020(3) 0.0011(2)
W9 0.0262(4) 0.0211(4) 0.0245(5) -0.0112(3) 0.0016(3) -0.0035(3)
W10 0.0156(3) 0.0291(4) 0.0182(5) -0.0098(3) 0.0001(3) 0.0001(3)
W11 0.0193(3) 0.0287(4) 0.0178(4) -0.0112(3) -0.0029(3) -0.0038(3)
W12 0.0186(3) 0.0224(4) 0.0143(4) -0.0026(3) -0.0004(3) -0.0062(3)
W13 0.0234(3) 0.0219(4) 0.0137(4) -0.0028(3) -0.0056(3) -0.0027(3)
W14 0.0132(3) 0.0278(4) 0.0190(4) -0.0097(3) -0.0033(3) -0.0046(3)
W15 0.0219(3) 0.0202(4) 0.0225(5) -0.0070(3) 0.0009(3) -0.0080(3)
W16 0.0217(3) 0.0165(3) 0.0166(4) -0.0032(3) -0.0031(3) 0.0028(3)
W17 0.0291(4) 0.0198(4) 0.0234(5) -0.0095(3) -0.0002(3) -0.0020(3)
W18 0.0097(3) 0.0261(4) 0.0164(4) -0.0070(3) -0.0025(3) 0.0005(2)
Ni1 0.0103(9) 0.0175(10) 0.0144(12) -0.0053(9) -0.0030(8) -0.0009(7)
Ni2 0.0126(9) 0.0197(10) 0.0128(13) -0.0035(9) -0.0037(8) -0.0003(8)
Ni3 0.0135(9) 0.0186(10) 0.0129(13) -0.0035(9) -0.0034(8) -0.0009(8)
Ni4 0.0120(9) 0.0173(10) 0.0126(12) -0.0029(8) -0.0026(8) -0.0022(7)
As1 0.0101(7) 0.0156(8) 0.0137(10) -0.0055(7) -0.0014(6) -0.0023(6)
As2 0.0106(7) 0.0144(8) 0.0125(10) -0.0037(7) -0.0019(6) -0.0021(6)
O1 0.017(3) 0.019(3) 0.024(4) -0.016(3) -0.001(3) -0.004(3)
O2 0.014(4) 0.026(4) 0.018(4) -0.008(4) -0.001(4) -0.004(3)
O3 0.015(4) 0.022(4) 0.021(4) -0.007(4) 0.006(4) -0.006(3)
O4 0.016(4) 0.025(4) 0.020(4) -0.005(4) 0.000(4) -0.001(3)
O5 0.019(4) 0.031(5) 0.021(5) -0.003(4) -0.002(4) -0.009(4)
O6 0.021(5) 0.037(6) 0.024(7) -0.014(5) 0.005(5) -0.007(5)
O7 0.019(4) 0.037(5) 0.024(5) -0.011(4) 0.000(4) -0.007(4)
O8 0.023(4) 0.032(5) 0.017(5) -0.015(4) 0.001(4) -0.004(4)
O9 0.030(6) 0.034(6) 0.028(7) -0.015(5) -0.009(5) -0.006(5)
O10 0.023(4) 0.032(5) 0.026(5) -0.010(4) 0.000(4) -0.010(4)
O11 0.027(5) 0.027(5) 0.028(5) -0.006(4) 0.005(4) -0.006(4)
O12 0.028(4) 0.031(4) 0.022(5) -0.012(4) -0.002(4) -0.002(4)
O13 0.040(6) 0.033(6) 0.042(8) -0.018(6) 0.010(6) -0.013(5)
O14 0.021(5) 0.047(7) 0.030(8) -0.022(6) 0.005(5) 0.001(5)
O15 0.030(4) 0.029(4) 0.025(5) -0.012(4) 0.005(4) -0.002(4)
O16 0.020(5) 0.025(6) 0.014(6) 0.002(5) -0.006(5) -0.003(4)
O17 0.022(4) 0.028(4) 0.022(5) -0.008(4) -0.009(4) -0.010(4)
O18 0.020(4) 0.028(5) 0.020(5) -0.009(4) -0.003(4) -0.004(4)
O19 0.028(4) 0.029(4) 0.019(5) -0.010(4) 0.000(4) -0.002(4)
O20 0.022(4) 0.028(5) 0.021(5) -0.006(4) -0.001(4) -0.005(4)
O21 0.036(6) 0.027(6) 0.035(8) -0.008(5) -0.004(6) -0.008(5)
O22 0.025(4) 0.026(4) 0.022(5) -0.015(4) 0.000(4) 0.001(4)
O23 0.023(5) 0.023(5) 0.027(5) -0.010(4) -0.001(4) -0.005(4)
O24 0.039(7) 0.029(6) 0.035(8) -0.001(6) -0.004(6) 0.000(5)
O25 0.022(4) 0.025(4) 0.026(5) -0.012(4) -0.002(4) 0.002(4)
O26 0.019(4) 0.032(4) 0.020(5) -0.013(4) 0.002(4) 0.005(4)
O27 0.017(3) 0.019(3) 0.024(4) -0.016(3) -0.001(3) -0.004(3)
O28 0.013(4) 0.021(4) 0.027(5) -0.006(4) 0.003(4) 0.000(4)
O29 0.014(4) 0.029(5) 0.016(5) -0.007(4) -0.002(4) 0.001(4)
O30 0.018(5) 0.032(6) 0.031(8) -0.010(5) -0.005(5) 0.004(5)
O31 0.023(5) 0.025(6) 0.030(7) -0.010(5) 0.004(5) -0.012(4)
O32 0.019(4) 0.018(4) 0.023(5) -0.008(4) 0.004(4) -0.002(4)
O33 0.028(4) 0.032(5) 0.023(5) -0.012(4) 0.006(4) -0.007(4)
O34 0.012(4) 0.024(4) 0.016(4) -0.005(4) 0.001(3) -0.003(3)
O35 0.020(4) 0.024(4) 0.017(4) -0.006(4) 0.000(4) -0.001(3)
O36 0.013(4) 0.022(4) 0.020(5) 0.002(4) -0.003(4) -0.001(4)
O37 0.018(4) 0.026(4) 0.016(4) -0.001(4) -0.005(4) 0.003(4)
O38 0.019(4) 0.028(5) 0.012(5) -0.004(4) -0.005(4) 0.000(4)
O39 0.032(4) 0.034(5) 0.023(5) -0.013(4) 0.002(4) -0.007(4)
O40 0.021(4) 0.018(4) 0.024(5) 0.003(4) 0.001(4) -0.006(4)
O41 0.023(4) 0.028(5) 0.025(5) -0.019(4) -0.007(4) -0.004(4)
O42 0.029(5) 0.024(5) 0.021(5) 0.001(4) -0.007(4) -0.005(4)
O43 0.023(5) 0.026(5) 0.019(6) -0.004(4) -0.008(4) -0.002(4)
O44 0.033(6) 0.033(7) 0.019(7) -0.005(5) -0.011(5) -0.003(5)
O45 0.023(4) 0.025(4) 0.013(5) -0.007(4) -0.002(4) -0.004(4)
O46 0.025(4) 0.027(5) 0.014(5) -0.005(4) -0.005(4) -0.001(4)
O47 0.036(6) 0.026(6) 0.023(7) -0.006(5) 0.003(5) -0.018(5)
O48 0.021(4) 0.025(5) 0.024(5) -0.008(4) -0.002(4) -0.006(4)
O49 0.022(5) 0.045(7) 0.032(7) -0.019(6) 0.006(5) 0.006(5)
O50 0.017(4) 0.030(5) 0.010(5) -0.016(4) 0.003(4) -0.001(4)
O51 0.019(4) 0.028(5) 0.018(5) -0.004(4) -0.004(4) 0.000(4)
O52 0.021(4) 0.029(4) 0.019(5) -0.010(4) 0.005(4) -0.005(4)
O53 0.033(6) 0.033(6) 0.032(7) -0.010(5) -0.008(5) -0.009(5)
O54 0.050(7) 0.021(6) 0.033(8) -0.007(5) 0.004(6) -0.001(5)
O55 0.019(4) 0.026(4) 0.018(5) -0.004(4) -0.002(4) 0.003(4)
O56 0.030(4) 0.031(4) 0.016(5) -0.013(4) -0.002(4) 0.000(4)
O57 0.022(4) 0.029(4) 0.015(5) -0.004(4) 0.001(4) 0.003(4)
O58 0.043(7) 0.032(6) 0.021(7) -0.001(5) -0.012(6) 0.002(5)
O59 0.015(5) 0.035(7) 0.032(8) -0.008(6) -0.004(5) 0.010(5)
O60 0.017(4) 0.021(5) 0.015(5) -0.002(4) -0.004(4) 0.006(4)
O61 0.020(4) 0.031(5) 0.022(5) -0.008(4) -0.001(4) 0.001(4)
O62 0.026(5) 0.032(5) 0.021(5) -0.004(4) -0.008(4) -0.005(4)
O63 0.026(5) 0.022(5) 0.031(5) -0.007(4) 0.003(4) -0.003(4)
O64 0.043(7) 0.040(7) 0.025(8) 0.002(6) 0.001(6) -0.024(6)
O65 0.031(5) 0.032(5) 0.021(5) -0.008(4) -0.004(4) 0.003(4)
O66 0.027(4) 0.026(5) 0.017(5) -0.013(4) 0.002(4) -0.006(4)
O67 0.026(6) 0.050(7) 0.025(8) -0.019(6) 0.000(5) 0.001(5)
O68 0.020(4) 0.031(5) 0.035(5) -0.014(4) 0.001(4) -0.007(4)
C1 0.034(7) 0.049(8) 0.036(8) -0.006(7) 0.005(7) -0.008(6)
C2 0.033(6) 0.041(7) 0.043(7) -0.007(6) 0.003(6) -0.009(6)
C3 0.038(6) 0.039(7) 0.035(7) -0.006(6) 0.006(6) -0.004(6)
C4 0.035(6) 0.038(6) 0.041(6) -0.009(5) 0.005(5) -0.006(5)
C5 0.033(6) 0.045(7) 0.038(7) -0.014(6) 0.005(6) -0.003(6)
C6 0.043(6) 0.042(6) 0.040(7) -0.008(6) 0.011(6) 0.000(5)
C7 0.051(6) 0.039(6) 0.043(7) -0.005(6) 0.009(6) -0.001(6)
C8 0.067(7) 0.044(7) 0.046(8) 0.002(7) 0.012(7) 0.010(7)
C9 0.068(8) 0.060(8) 0.055(8) 0.012(7) 0.011(7) 0.009(7)
C10 0.074(8) 0.062(8) 0.062(9) 0.013(8) 0.007(8) 0.017(7)
C11 0.083(8) 0.051(8) 0.055(9) 0.006(7) 0.009(8) -0.001(8)
C12 0.077(7) 0.052(7) 0.045(8) -0.001(7) 0.006(7) -0.001(7)
C13 0.034(6) 0.043(7) 0.029(7) -0.010(6) -0.001(6) -0.012(6)
C14 0.036(6) 0.034(6) 0.030(7) -0.018(5) 0.003(6) -0.015(5)
C15 0.032(6) 0.035(6) 0.031(7) -0.011(6) 0.007(6) -0.002(6)
C16 0.032(6) 0.042(7) 0.039(7) -0.002(6) -0.003(6) -0.014(6)
C17 0.034(6) 0.041(6) 0.038(7) -0.007(6) 0.007(6) -0.009(6)
C18 0.042(6) 0.037(6) 0.034(7) -0.005(6) 0.005(6) -0.010(5)
C19 0.048(6) 0.041(6) 0.037(7) -0.008(6) 0.004(6) -0.005(6)
C20 0.078(9) 0.050(8) 0.037(9) -0.006(7) 0.006(8) 0.002(8)
C21 0.067(7) 0.045(7) 0.036(8) -0.003(6) 0.003(7) -0.004(6)
C22 0.055(7) 0.035(7) 0.035(8) -0.004(6) 0.012(6) 0.003(6)
C23 0.060(7) 0.050(7) 0.041(8) 0.001(7) 0.012(7) 0.002(7)
C24 0.067(8) 0.057(8) 0.044(8) 0.001(7) 0.006(7) 0.014(7)
C25 0.041(6) 0.046(6) 0.036(6) -0.011(6) 0.002(6) 0.019(5)
C26 0.042(7) 0.057(7) 0.038(8) 0.000(7) -0.004(7) 0.016(6)
C27 0.042(7) 0.036(7) 0.033(7) -0.004(6) 0.007(6) 0.017(6)
C28 0.038(6) 0.044(6) 0.035(7) -0.004(6) -0.002(6) 0.006(6)
C29 0.036(6) 0.043(6) 0.034(6) -0.006(5) -0.002(5) 0.010(5)
C30 0.037(7) 0.051(8) 0.043(8) 0.009(7) -0.002(7) 0.016(6)
C31 0.055(7) 0.083(8) 0.070(9) -0.017(7) -0.020(7) -0.005(7)
C32 0.058(8) 0.074(9) 0.059(9) -0.018(7) -0.024(8) -0.005(7)
C33 0.049(7) 0.061(8) 0.058(9) -0.017(7) -0.022(7) -0.020(7)
C34 0.051(8) 0.062(8) 0.053(9) -0.021(7) -0.020(7) -0.007(7)
C35 0.060(8) 0.066(9) 0.054(9) -0.016(8) -0.019(8) -0.014(8)
C36 0.048(8) 0.066(9) 0.052(10) -0.023(8) -0.033(8) 0.001(8)
N7 0.055(8) 0.082(9) 0.108(10) -0.055(8) 0.002(8) -0.022(7)
C37 0.071(9) 0.097(9) 0.109(10) -0.051(9) 0.006(9) -0.033(8)
C38 0.063(7) 0.098(8) 0.096(8) -0.040(7) 0.007(7) -0.022(7)
C39 0.063(8) 0.097(8) 0.105(9) -0.049(8) 0.007(8) -0.028(7)
C40 0.059(7) 0.087(8) 0.097(8) -0.043(7) 0.001(7) -0.023(7)
C41 0.063(8) 0.094(9) 0.106(10) -0.048(9) 0.016(9) -0.027(8)
C42 0.064(7) 0.101(8) 0.105(9) -0.051(8) 0.017(7) -0.019(7)
C43 0.060(7) 0.088(8) 0.096(9) -0.060(8) 0.020(7) -0.020(7)
C44 0.051(7) 0.055(7) 0.044(8) -0.023(7) -0.008(7) 0.021(6)
C45 0.042(7) 0.057(7) 0.048(8) -0.011(6) -0.003(6) 0.017(6)
C46 0.044(7) 0.052(8) 0.053(9) -0.006(7) 0.003(7) 0.024(7)
C47 0.051(7) 0.047(7) 0.048(8) -0.025(7) 0.003(7) 0.020(6)
C48 0.044(7) 0.052(8) 0.050(8) -0.019(7) -0.006(7) 0.012(6)
C49 0.056(7) 0.060(7) 0.057(8) -0.010(7) 0.006(7) 0.013(7)
C50 0.055(7) 0.084(8) 0.055(8) -0.015(7) -0.004(7) -0.021(7)
C51 0.054(7) 0.081(8) 0.054(8) -0.023(7) -0.006(7) -0.018(7)
C52 0.049(7) 0.062(7) 0.036(7) -0.020(6) -0.005(6) -0.023(6)
C53 0.054(6) 0.068(7) 0.044(7) -0.022(6) -0.013(6) -0.016(6)
C54 0.056(7) 0.068(7) 0.049(7) -0.020(6) -0.006(6) -0.018(6)
C55 0.050(7) 0.068(8) 0.042(8) -0.018(7) -0.006(7) -0.016(7)
N10 0.057(8) 0.121(10) 0.103(10) -0.055(9) 0.012(8) -0.014(8)
C56 0.070(9) 0.124(10) 0.113(11) -0.045(10) 0.011(9) -0.013(9)
C57 0.065(7) 0.108(8) 0.099(8) -0.043(7) 0.009(7) -0.018(7)
C58 0.054(8) 0.099(9) 0.107(10) -0.055(8) 0.005(8) -0.017(8)
C59 0.062(8) 0.112(9) 0.111(10) -0.054(8) 0.017(8) -0.014(8)
C60 0.075(9) 0.128(10) 0.116(10) -0.042(9) 0.004(9) -0.015(9)
N1 0.038(6) 0.046(7) 0.042(8) -0.007(6) 0.009(6) 0.001(6)
N2 0.086(9) 0.055(8) 0.059(9) 0.013(7) 0.017(8) 0.020(7)
N3 0.042(6) 0.047(6) 0.033(6) -0.001(6) -0.004(6) -0.007(5)
N4 0.080(8) 0.048(8) 0.045(8) 0.002(7) 0.011(7) 0.018(7)
N5 0.037(5) 0.038(6) 0.029(6) -0.010(5) 0.000(5) 0.014(5)
N6 0.059(7) 0.085(8) 0.061(9) -0.016(7) -0.018(7) -0.017(7)
N8 0.051(7) 0.048(7) 0.046(8) -0.015(6) -0.007(7) 0.022(6)
N9 0.062(7) 0.083(8) 0.047(8) -0.018(7) -0.017(7) -0.027(7)
O1W 0.033(6) 0.039(7) 0.029(8) -0.013(6) -0.005(6) 0.006(5)
O2W 0.057(8) 0.055(8) 0.031(9) -0.019(7) -0.033(7) 0.025(7)
O5W 0.099(8) 0.098(8) 0.069(8) 0.001(7) -0.009(7) -0.013(7)
O4W 0.113(12) 0.142(13) 0.101(13) 0.015(12) 0.017(11) 0.048(11)
O3W 0.051(10) 0.130(15) 0.113(16) -0.045(13) 0.006(10) -0.011(10)

loop_
_atom_type_symbol
_atom_type_description
_atom_type_scat_dispersion_real
_atom_type_scat_dispersion_imag
_atom_type_scat_source
C C 0.0033 0.0016 'International Tables Vol C Tables 4.2.6.8 and 6.1.1.4'
H H 0.0000 0.0000 'International Tables Vol C Tables 4.2.6.8 and 6.1.1.4'
As As 0.0499 2.0058 'International Tables Vol C Tables 4.2.6.8 and 6.1.1.4'
N N 0.0061 0.0033 'International Tables Vol C Tables 4.2.6.8 and 6.1.1.4'
Ni Ni 0.3393 1.1124 'International Tables Vol C Tables 4.2.6.8 and 6.1.1.4'
O O 0.0106 0.0060 'International Tables Vol C Tables 4.2.6.8 and 6.1.1.4'
W W -0.8490 6.8722 'International Tables Vol C Tables 4.2.6.8 and 6.1.1.4'

loop_
_geom_angle_atom_site_label_1
_geom_angle_atom_site_label_2
_geom_angle_atom_site_label_3
_geom_angle
_geom_angle_site_symmetry_1
_geom_angle_site_symmetry_3
O16 W1 O18 104.8(5) . .
O16 W1 O5 101.6(5) . .
O18 W1 O5 91.2(5) . .
O16 W1 O19 100.3(5) . .
O18 W1 O19 91.9(5) . .
O5 W1 O19 156.3(5) . .
O16 W1 O8 99.1(5) . .
O18 W1 O8 156.1(5) . .
O5 W1 O8 82.2(5) . .
O19 W1 O8 85.5(5) . .
O16 W1 O2 170.4(5) . .
O18 W1 O2 83.6(4) . .
O5 W1 O2 73.0(4) . .
O19 W1 O2 84.0(4) . .
O8 W1 O2 72.5(4) . .
O6 W2 O17 104.1(5) . .
O6 W2 O20 102.3(5) . .
O17 W2 O20 94.8(5) . .
O6 W2 O5 98.9(5) . .
O17 W2 O5 90.3(5) . .
O20 W2 O5 156.3(4) . .
O6 W2 O7 100.2(5) . .
O17 W2 O7 154.9(5) . .
O20 W2 O7 85.6(5) . .
O5 W2 O7 80.2(5) . .
O6 W2 O2 168.9(5) . .
O17 W2 O2 83.5(4) . .
O20 W2 O2 84.8(4) . .
O5 W2 O2 72.8(4) . .
O7 W2 O2 71.5(4) . .
O31 W3 O32 103.2(5) . .
O31 W3 O19 101.9(5) . .
O32 W3 O19 93.2(5) . .
O31 W3 O29 100.4(5) . .
O32 W3 O29 87.8(5) . .
O19 W3 O29 156.8(5) . .
O31 W3 O33 99.4(5) . .
O32 W3 O33 156.4(5) . .
O19 W3 O33 88.7(5) . .
O29 W3 O33 81.4(5) . .
O31 W3 O4 168.7(4) . .
O32 W3 O4 85.0(4) . .
O19 W3 O4 85.2(4) . .
O29 W3 O4 71.8(4) . .
O33 W3 O4 71.7(4) . .
O9 W4 O7 101.2(5) . .
O9 W4 O10 102.6(6) . .
O7 W4 O10 88.7(5) . .
O9 W4 O8 101.8(5) . .
O7 W4 O8 91.8(5) . .
O10 W4 O8 155.0(5) . .
O9 W4 O12 102.0(5) . .
O7 W4 O12 156.6(5) . .
O10 W4 O12 82.9(5) . .
O8 W4 O12 86.8(5) . .
O9 W4 O2 170.6(5) . .
O7 W4 O2 72.5(4) . .
O10 W4 O2 84.5(5) . .
O8 W4 O2 72.0(4) . .
O12 W4 O2 85.0(4) . .
O14 W5 O12 103.8(6) . .
O14 W5 O33 101.6(5) . .
O12 W5 O33 90.0(5) . .
O14 W5 O15 103.7(5) . .
O12 W5 O15 86.8(5) . .
O33 W5 O15 154.6(5) . .
O14 W5 O26 99.6(5) . .
O12 W5 O26 156.6(5) . .
O33 W5 O26 86.8(5) . .
O15 W5 O26 86.2(5) . .
O14 W5 O4 167.7(5) . .
O12 W5 O4 85.9(4) . .
O33 W5 O4 70.5(4) . .
O15 W5 O4 84.1(4) . .
O26 W5 O4 71.2(4) . .
O24 W6 O27 103.8(6) . .
O24 W6 O23 103.9(5) . .
O27 W6 O23 92.2(5) . .
O24 W6 O25 99.4(5) . .
O27 W6 O25 89.6(5) . .
O23 W6 O25 155.5(5) . .
O24 W6 O22 100.1(6) . .
O27 W6 O22 156.0(5) . .
O23 W6 O22 85.3(5) . .
O25 W6 O22 83.3(5) . .
O24 W6 O3 171.9(5) . .
O27 W6 O3 84.1(4) . .
O23 W6 O3 73.4(4) . .
O25 W6 O3 82.4(4) . .
O22 W6 O3 72.3(4) . .
O21 W7 O68 104.4(6) . .
O21 W7 O20 102.4(5) . .
O68 W7 O20 93.3(5) . .
O21 W7 O23 100.6(5) . .
O68 W7 O23 88.0(5) . .
O20 W7 O23 155.9(5) . .
O21 W7 O11 100.5(5) . .
O68 W7 O11 154.5(5) . .
O20 W7 O11 86.6(5) . .
O23 W7 O11 82.1(5) . .
O21 W7 O3 169.8(5) . .
O68 W7 O3 82.9(4) . .
O20 W7 O3 84.1(4) . .
O23 W7 O3 72.2(4) . .
O11 W7 O3 71.7(4) . .
O30 W8 O28 104.7(6) . .
O30 W8 O29 103.4(5) . .
O28 W8 O29 91.3(5) . .
O30 W8 O25 100.4(5) . .
O28 W8 O25 90.5(5) . .
O29 W8 O25 154.8(5) . .
O30 W8 O26 98.6(5) . .
O28 W8 O26 156.7(5) . .
O29 W8 O26 84.0(5) . .
O25 W8 O26 84.5(5) . .
O30 W8 O4 170.2(5) . .
O28 W8 O4 84.4(4) . .
O29 W8 O4 72.3(4) . .
O25 W8 O4 82.8(4) . .
O26 W8 O4 72.4(4) . .
O13 W9 O11 102.5(5) . .
O13 W9 O22 102.3(6) . .
O11 W9 O22 90.8(5) . .
O13 W9 O15 102.4(5) . .
O11 W9 O15 155.1(5) . .
O22 W9 O15 84.6(5) . .
O13 W9 O10 102.4(6) . .
O11 W9 O10 90.6(5) . .
O22 W9 O10 154.3(5) . .
O15 W9 O10 83.4(5) . .
O13 W9 O3 171.5(5) . .
O11 W9 O3 71.9(4) . .
O22 W9 O3 71.7(4) . .
O15 W9 O3 83.4(4) . .
O10 W9 O3 84.4(4) . .
O49 W10 O52 103.7(5) . .
O49 W10 O48 102.3(5) . .
O52 W10 O48 88.2(5) . .
O49 W10 O55 103.2(5) . .
O52 W10 O55 86.8(5) . .
O48 W10 O55 154.5(5) . .
O49 W10 O50 100.1(5) . .
O52 W10 O50 156.1(5) . .
O48 W10 O50 88.9(5) . .
O55 W10 O50 85.7(5) . .
O49 W10 O34 169.2(5) . .
O52 W10 O34 84.7(4) . .
O48 W10 O34 70.8(4) . .
O55 W10 O34 83.8(4) . .
O50 W10 O34 72.0(4) . .
O53 W11 O41 99.6(5) . .
O53 W11 O45 100.6(5) . .
O41 W11 O45 90.6(5) . .
O53 W11 O39 103.6(5) . .
O41 W11 O39 88.8(5) . .
O45 W11 O39 155.6(5) . .
O53 W11 O52 103.5(5) . .
O41 W11 O52 156.9(5) . .
O45 W11 O52 87.1(4) . .
O39 W11 O52 84.0(5) . .
O53 W11 O35 168.8(5) . .
O41 W11 O35 72.6(4) . .
O45 W11 O35 72.0(4) . .
O39 W11 O35 84.6(4) . .
O52 W11 O35 84.8(4) . .
O47 W12 O40 104.4(5) . .
O47 W12 O46 100.8(5) . .
O40 W12 O46 93.0(5) . .
O47 W12 O51 100.3(5) . .
O40 W12 O51 89.0(5) . .
O46 W12 O51 157.6(5) . .
O47 W12 O48 98.8(5) . .
O40 W12 O48 156.3(5) . .
O46 W12 O48 87.5(5) . .
O51 W12 O48 82.0(5) . .
O47 W12 O34 168.6(5) . .
O40 W12 O34 84.8(4) . .
O46 W12 O34 85.1(4) . .
O51 W12 O34 72.8(4) . .
O48 W12 O34 71.6(4) . .
O44 W13 O42 104.4(6) . .
O44 W13 O43 101.7(5) . .
O42 W13 O43 91.2(5) . .
O44 W13 O46 99.5(5) . .
O42 W13 O46 92.5(5) . .
O43 W13 O46 156.8(4) . .
O44 W13 O45 100.1(5) . .
O42 W13 O45 155.4(5) . .
O43 W13 O45 81.4(5) . .
O46 W13 O45 85.7(4) . .
O44 W13 O35 170.6(5) . .
O42 W13 O35 84.0(4) . .
O43 W13 O35 73.4(4) . .
O46 W13 O35 84.2(4) . .
O45 W13 O35 71.5(4) . .
O67 W14 O62 102.8(6) . .
O67 W14 O66 103.1(5) . .
O62 W14 O66 93.9(5) . .
O67 W14 O43 98.1(5) . .
O62 W14 O43 91.3(5) . .
O66 W14 O43 156.5(4) . .
O67 W14 O41 100.9(5) . .
O62 W14 O41 155.6(5) . .
O66 W14 O41 86.4(5) . .
O43 W14 O41 79.5(5) . .
O67 W14 O35 169.0(5) . .
O62 W14 O35 84.1(5) . .
O66 W14 O35 84.7(4) . .
O43 W14 O35 73.0(4) . .
O41 W14 O35 71.6(4) . .
O64 W15 O61 104.1(6) . .
O64 W15 O66 102.6(5) . .
O61 W15 O66 92.0(5) . .
O64 W15 O65 100.6(6) . .
O61 W15 O65 89.0(5) . .
O66 W15 O65 155.9(5) . .
O64 W15 O63 100.9(6) . .
O61 W15 O63 154.5(5) . .
O66 W15 O63 87.6(5) . .
O65 W15 O63 81.4(5) . .
O64 W15 O37 169.3(5) . .
O61 W15 O37 83.7(4) . .
O66 W15 O37 84.3(4) . .
O65 W15 O37 71.8(4) . .
O63 W15 O37 70.9(4) . .
O58 W16 O60 103.2(6) . .
O58 W16 O65 103.1(6) . .
O60 W16 O65 92.5(5) . .
O58 W16 O57 99.7(5) . .
O60 W16 O57 89.9(5) . .
O65 W16 O57 155.9(5) . .
O58 W16 O56 100.3(5) . .
O60 W16 O56 156.4(5) . .
O65 W16 O56 84.5(5) . .
O57 W16 O56 83.8(5) . .
O58 W16 O37 172.0(5) . .
O60 W16 O37 84.5(4) . .
O65 W16 O37 74.0(4) . .
O57 W16 O37 82.4(4) . .
O56 W16 O37 72.2(4) . .
O54 W17 O63 102.6(5) . .
O54 W17 O56 100.8(6) . .
O63 W17 O56 90.5(5) . .
O54 W17 O39 103.6(6) . .
O63 W17 O39 89.4(5) . .
O56 W17 O39 155.0(5) . .
O54 W17 O55 102.8(5) . .
O63 W17 O55 154.5(5) . .
O56 W17 O55 85.7(5) . .
O39 W17 O55 83.8(5) . .
O54 W17 O37 170.4(5) . .
O63 W17 O37 71.5(4) . .
O56 W17 O37 72.1(4) . .
O39 W17 O37 84.2(4) . .
O55 W17 O37 83.4(4) . .
O59 W18 O38 105.0(5) . .
O59 W18 O51 103.7(5) . .
O38 W18 O51 92.5(5) . .
O59 W18 O57 99.7(5) . .
O38 W18 O57 90.0(5) . .
O51 W18 O57 155.0(5) . .
O59 W18 O50 98.6(5) . .
O38 W18 O50 156.3(4) . .
O51 W18 O50 84.2(5) . .
O57 W18 O50 83.7(5) . .
O59 W18 O34 170.4(5) . .
O38 W18 O34 84.3(4) . .
O51 W18 O34 73.0(4) . .
O57 W18 O34 82.5(4) . .
O50 W18 O34 72.3(4) . .
O68 Ni1 O32 93.9(5) 2_665 .
O68 Ni1 O27 94.2(4) 2_665 2_665
O32 Ni1 O27 93.1(4) . 2_665
O68 Ni1 O28 93.6(5) 2_665 .
O32 Ni1 O28 94.7(4) . .
O27 Ni1 O28 168.6(4) 2_665 .
O68 Ni1 O1 93.4(5) 2_665 2_665
O32 Ni1 O1 172.0(4) . 2_665
O27 Ni1 O1 89.6(4) 2_665 2_665
O28 Ni1 O1 81.6(4) . 2_665
O68 Ni1 O1 171.6(5) 2_665 .
O32 Ni1 O1 93.6(4) . .
O27 Ni1 O1 81.7(4) 2_665 .
O28 Ni1 O1 89.5(4) . .
O1 Ni1 O1 79.4(5) 2_665 .
O68 Ni1 Ni2 90.0(4) 2_665 2_665
O32 Ni1 Ni2 134.7(3) . 2_665
O27 Ni1 Ni2 131.6(3) 2_665 2_665
O28 Ni1 Ni2 40.0(3) . 2_665
O1 Ni1 Ni2 42.0(3) 2_665 2_665
O1 Ni1 Ni2 87.4(3) . 2_665
O68 Ni1 Ni2 134.5(3) 2_665 .
O32 Ni1 Ni2 89.9(3) . .
O27 Ni1 Ni2 40.3(3) 2_665 .
O28 Ni1 Ni2 131.3(3) . .
O1 Ni1 Ni2 87.3(3) 2_665 .
O1 Ni1 Ni2 41.8(3) . .
Ni2 Ni1 Ni2 118.22(7) 2_665 .
O68 Ni1 Ni1 133.1(4) 2_665 2_665
O32 Ni1 Ni1 133.1(3) . 2_665
O27 Ni1 Ni1 84.4(3) 2_665 2_665
O28 Ni1 Ni1 84.2(3) . 2_665
O1 Ni1 Ni1 39.8(3) 2_665 2_665
O1 Ni1 Ni1 39.6(3) . 2_665
Ni2 Ni1 Ni1 59.28(7) 2_665 2_665
Ni2 Ni1 Ni1 58.95(6) . 2_665
O18 Ni2 O17 90.0(5) . .
O18 Ni2 O28 172.7(4) . 2_665
O17 Ni2 O28 91.6(5) . 2_665
O18 Ni2 O1W 88.3(5) . .
O17 Ni2 O1W 88.3(5) . .
O28 Ni2 O1W 98.9(5) 2_665 .
O18 Ni2 O27 91.0(4) . 2_665
O17 Ni2 O27 172.3(4) . 2_665
O28 Ni2 O27 86.5(4) 2_665 2_665
O1W Ni2 O27 99.3(5) . 2_665
O18 Ni2 O1 91.5(4) . .
O17 Ni2 O1 91.2(4) . .
O28 Ni2 O1 81.3(4) 2_665 .
O1W Ni2 O1 179.5(5) . .
O27 Ni2 O1 81.1(4) 2_665 .
O18 Ni2 Ni1 132.8(3) . 2_665
O17 Ni2 Ni1 87.2(3) . 2_665
O28 Ni2 Ni1 40.2(3) 2_665 2_665
O1W Ni2 Ni1 138.7(4) . 2_665
O27 Ni2 Ni1 86.5(3) 2_665 2_665
O1 Ni2 Ni1 41.5(3) . 2_665
O18 Ni2 Ni1 87.2(3) . .
O17 Ni2 Ni1 132.5(3) . .
O28 Ni2 Ni1 86.5(3) 2_665 .
O1W Ni2 Ni1 138.9(4) . .
O27 Ni2 Ni1 40.0(3) 2_665 .
O1 Ni2 Ni1 41.5(3) . .
Ni1 Ni2 Ni1 61.78(7) 2_665 .
O42 Ni3 O62 90.2(5) . .
O42 Ni3 O38 173.2(4) . 2_576
O62 Ni3 O38 91.7(5) . 2_576
O42 Ni3 O60 91.4(5) . 2_576
O62 Ni3 O60 172.1(4) . 2_576
O38 Ni3 O60 85.9(4) 2_576 2_576
O42 Ni3 O2W 88.8(5) . .
O62 Ni3 O2W 88.4(5) . .
O38 Ni3 O2W 97.7(5) 2_576 .
O60 Ni3 O2W 99.3(5) 2_576 .
O42 Ni3 O36 92.5(4) . .
O62 Ni3 O36 91.3(4) . .
O38 Ni3 O36 80.9(4) 2_576 .
O60 Ni3 O36 80.9(4) 2_576 .
O2W Ni3 O36 178.6(5) . .
O42 Ni3 Ni4 87.9(3) . 2_576
O62 Ni3 Ni4 132.4(3) . 2_576
O38 Ni3 Ni4 86.0(3) 2_576 2_576
O60 Ni3 Ni4 40.0(3) 2_576 2_576
O2W Ni3 Ni4 139.0(4) . 2_576
O36 Ni3 Ni4 41.4(3) . 2_576
O42 Ni3 Ni4 133.5(3) . .
O62 Ni3 Ni4 87.1(3) . .
O38 Ni3 Ni4 40.2(3) 2_576 .
O60 Ni3 Ni4 86.3(3) 2_576 .
O2W Ni3 Ni4 137.4(4) . .
O36 Ni3 Ni4 41.2(3) . .
Ni4 Ni3 Ni4 61.60(7) 2_576 .
O61 Ni4 O40 94.4(5) . 2_576
O61 Ni4 O60 94.9(4) . .
O40 Ni4 O60 92.5(4) 2_576 .
O61 Ni4 O38 93.1(4) . 2_576
O40 Ni4 O38 95.4(4) 2_576 2_576
O60 Ni4 O38 168.2(4) . 2_576
O61 Ni4 O36 171.7(5) . 2_576
O40 Ni4 O36 93.3(5) 2_576 2_576
O60 Ni4 O36 81.6(4) . 2_576
O38 Ni4 O36 89.3(4) 2_576 2_576
O61 Ni4 O36 93.3(5) . .
O40 Ni4 O36 171.7(5) 2_576 .
O60 Ni4 O36 89.9(4) . .
O38 Ni4 O36 81.0(4) 2_576 .
O36 Ni4 O36 79.3(5) 2_576 .
O61 Ni4 Ni3 135.1(3) . 2_576
O40 Ni4 Ni3 89.1(3) 2_576 2_576
O60 Ni4 Ni3 40.2(3) . 2_576
O38 Ni4 Ni3 131.1(3) 2_576 2_576
O36 Ni4 Ni3 41.8(3) 2_576 2_576
O36 Ni4 Ni3 87.7(3) . 2_576
O61 Ni4 Ni3 89.3(3) . .
O40 Ni4 Ni3 135.3(3) 2_576 .
O60 Ni4 Ni3 131.6(3) . .
O38 Ni4 Ni3 39.8(3) 2_576 .
O36 Ni4 Ni3 87.5(3) 2_576 .
O36 Ni4 Ni3 41.7(3) . .
Ni3 Ni4 Ni3 118.40(7) 2_576 .
O61 Ni4 Ni4 132.8(4) . 2_576
O40 Ni4 Ni4 132.8(3) 2_576 2_576
O60 Ni4 Ni4 84.5(3) . 2_576
O38 Ni4 Ni4 83.7(3) 2_576 2_576
O36 Ni4 Ni4 39.6(3) 2_576 2_576
O36 Ni4 Ni4 39.6(3) . 2_576
Ni3 Ni4 Ni4 59.32(6) 2_576 2_576
Ni3 Ni4 Ni4 59.08(7) . 2_576
O3 As1 O2 107.0(5) . .
O3 As1 O1 111.7(5) . .
O2 As1 O1 111.7(5) . .
O3 As1 O4 107.7(5) . .
O2 As1 O4 107.3(5) . .
O1 As1 O4 111.1(5) . .
O34 As2 O35 106.6(5) . .
O34 As2 O36 112.2(5) . .
O35 As2 O36 111.4(5) . .
O34 As2 O37 107.2(5) . .
O35 As2 O37 106.7(5) . .
O36 As2 O37 112.3(5) . .
As1 O1 Ni1 119.1(5) . 2_665
As1 O1 Ni1 119.4(5) . .
Ni1 O1 Ni1 100.6(5) 2_665 .
As1 O1 Ni2 119.7(6) . .
Ni1 O1 Ni2 96.5(4) 2_665 .
Ni1 O1 Ni2 96.6(4) . .
As1 O2 W1 123.5(5) . .
As1 O2 W2 122.5(6) . .
W1 O2 W2 92.0(3) . .
As1 O2 W4 126.0(5) . .
W1 O2 W4 91.4(4) . .
W2 O2 W4 91.9(4) . .
As1 O3 W6 123.7(6) . .
As1 O3 W7 123.5(5) . .
W6 O3 W7 91.6(4) . .
As1 O3 W9 126.0(6) . .
W6 O3 W9 91.0(4) . .
W7 O3 W9 91.1(4) . .
As1 O4 W3 123.1(5) . .
As1 O4 W8 123.2(6) . .
W3 O4 W8 92.6(4) . .
As1 O4 W5 124.5(6) . .
W3 O4 W5 92.2(4) . .
W8 O4 W5 92.0(3) . .
W1 O5 W2 120.5(6) . .
W4 O7 W2 124.0(6) . .
W4 O8 W1 123.8(6) . .
W4 O10 W9 156.5(6) . .
W9 O11 W7 125.2(6) . .
W5 O12 W4 152.1(7) . .
W5 O15 W9 151.4(7) . .
W2 O17 Ni2 142.3(7) . .
W1 O18 Ni2 140.6(6) . .
W3 O19 W1 151.3(7) . .
W2 O20 W7 149.9(7) . .
W9 O22 W6 124.6(5) . .
W6 O23 W7 122.3(6) . .
W8 O25 W6 150.4(6) . .
W5 O26 W8 124.3(5) . .
W6 O27 Ni1 133.7(6) . 2_665
W6 O27 Ni2 124.3(5) . 2_665
Ni1 O27 Ni2 99.8(4) 2_665 2_665
W8 O28 Ni2 124.2(5) . 2_665
W8 O28 Ni1 133.8(6) . .
Ni2 O28 Ni1 99.8(5) 2_665 .
W8 O29 W3 122.7(5) . .
W3 O32 Ni1 140.0(6) . .
W5 O33 W3 125.5(6) . .
As2 O34 W12 123.3(5) . .
As2 O34 W18 122.4(6) . .
W12 O34 W18 91.6(4) . .
As2 O34 W10 126.3(6) . .
W12 O34 W10 92.2(4) . .
W18 O34 W10 91.4(3) . .
As2 O35 W14 122.6(6) . .
As2 O35 W13 123.6(6) . .
W14 O35 W13 91.7(4) . .
As2 O35 W11 125.5(5) . .
W14 O35 W11 92.4(4) . .
W13 O35 W11 91.5(4) . .
As2 O36 Ni4 119.0(5) . 2_576
As2 O36 Ni4 118.9(5) . .
Ni4 O36 Ni4 100.7(5) 2_576 .
As2 O36 Ni3 119.8(6) . .
Ni4 O36 Ni3 96.8(4) 2_576 .
Ni4 O36 Ni3 97.1(4) . .
As2 O37 W16 122.8(6) . .
As2 O37 W15 122.5(5) . .
W16 O37 W15 91.8(4) . .
As2 O37 W17 126.7(6) . .
W16 O37 W17 91.4(4) . .
W15 O37 W17 92.0(4) . .
W18 O38 Ni3 124.5(5) . 2_576
W18 O38 Ni4 133.8(6) . 2_576
Ni3 O38 Ni4 100.0(5) 2_576 2_576
W11 O39 W17 155.1(7) . .
W12 O40 Ni4 139.7(6) . 2_576
W11 O41 W14 123.3(5) . .
W13 O42 Ni3 140.1(6) . .
W13 O43 W14 120.1(5) . .
W11 O45 W13 124.8(6) . .
W12 O46 W13 150.3(7) . .
W10 O48 W12 125.4(6) . .
W10 O50 W18 124.2(5) . .
W18 O51 W12 121.8(5) . .
W10 O52 W11 151.9(7) . .
W10 O55 W17 152.2(6) . .
W17 O56 W16 124.0(6) . .
W18 O57 W16 150.2(6) . .
W16 O60 Ni4 134.3(6) . .
W16 O60 Ni3 123.8(5) . 2_576
Ni4 O60 Ni3 99.8(5) . 2_576
W15 O61 Ni4 141.0(6) . .
W14 O62 Ni3 141.6(7) . .
W17 O63 W15 125.5(6) . .
W16 O65 W15 121.6(6) . .
W15 O66 W14 151.0(6) . .
W7 O68 Ni1 142.0(6) . 2_665
N1 C1 C2 118.9(18) . .
N1 C1 H1A 120.6 . .
C2 C1 H1A 120.6 . .
C1 C2 C3 120.9(19) . .
C1 C2 H2A 119.5 . .
C3 C2 H2A 119.5 . .
C4 C3 C2 119.1(19) . .
C4 C3 C6 117.2(18) . .
C2 C3 C6 123.7(19) . .
C3 C4 C5 119.3(19) . .
C3 C4 H4A 120.4 . .
C5 C4 H4A 120.4 . .
N1 C5 C4 121.5(19) . .
N1 C5 H5A 119.2 . .
C4 C5 H5A 119.2 . .
C7 C6 C3 128(2) . .
C7 C6 H6A 116.2 . .
C3 C6 H6A 116.2 . .
C6 C7 C8 124(2) . .
C6 C7 H7A 118.0 . .
C8 C7 H7A 118.0 . .
C9 C8 C12 121(2) . .
C9 C8 C7 119(2) . .
C12 C8 C7 120(2) . .
C8 C9 C10 119(3) . .
C8 C9 H9A 120.5 . .
C10 C9 H9A 120.5 . .
C9 C10 N2 120(3) . .
C9 C10 H10A 120.1 . .
N2 C10 H10A 120.1 . .
N2 C11 C12 117(3) . .
N2 C11 H11A 121.7 . .
C12 C11 H11A 121.7 . .
C11 C12 C8 118(3) . .
C11 C12 H12A 121.1 . .
C8 C12 H12A 121.1 . .
N3 C13 C14 117.7(18) . .
N3 C13 H13A 121.2 . .
C14 C13 H13A 121.2 . .
C15 C14 C13 120.5(17) . .
C15 C14 H14A 119.7 . .
C13 C14 H14A 119.7 . .
C16 C15 C14 119.8(19) . .
C16 C15 C18 123.6(18) . .
C14 C15 C18 116.6(17) . .
C15 C16 C17 120.0(18) . .
C15 C16 H16A 120.0 . .
C17 C16 H16A 120.0 . .
N3 C17 C16 117.8(17) . .
N3 C17 H17A 121.1 . .
C16 C17 H17A 121.1 . .
C19 C18 C15 127.2(19) . .
C19 C18 H18A 116.4 . .
C15 C18 H18A 116.4 . .
C18 C19 C22 124(2) . .
C18 C19 H19A 118.1 . .
C22 C19 H19A 118.1 . .
N4 C20 C21 117(2) . .
N4 C20 H20A 121.7 . .
C21 C20 H20A 121.7 . .
C22 C21 C20 119(2) . .
C22 C21 H21A 120.4 . .
C20 C21 H21A 120.4 . .
C23 C22 C21 118(2) . .
C23 C22 C19 121(2) . .
C21 C22 C19 121(2) . .
C24 C23 C22 123(2) . .
C24 C23 H23A 118.7 . .
C22 C23 H23A 118.7 . .
C23 C24 N4 120(3) . .
C23 C24 H24A 120.1 . .
N4 C24 H24A 120.1 . .
N5 C25 C26 117(2) . .
N5 C25 H25A 121.3 . .
C26 C25 H25A 121.3 . .
C27 C26 C25 121(2) . .
C27 C26 H26A 119.7 . .
C25 C26 H26A 119.7 . .
C28 C27 C26 119.0(18) . .
C28 C27 C30 120(2) . .
C26 C27 C30 121(2) . .
C27 C28 C29 118(2) . .
C27 C28 H28A 120.8 . .
C29 C28 H28A 120.8 . .
N5 C29 C28 123(2) . .
N5 C29 H29A 118.3 . .
C28 C29 H29A 118.3 . .
C30 C30 C27 137(4) 2_575 .
C30 C30 H30A 111.7 2_575 .
C27 C30 H30A 111.7 . .
C32 C31 N6 119(3) . .
C32 C31 H31A 120.5 . .
N6 C31 H31A 120.5 . .
C31 C32 C33 116(3) . .
C31 C32 H32A 122.0 . .
C33 C32 H32A 122.0 . .
C34 C33 C32 118(2) . .
C34 C33 C36 129(2) . .
C32 C33 C36 113(2) . .
C33 C34 C35 123(3) . .
C33 C34 H34A 118.3 . .
C35 C34 H34A 118.3 . .
N6 C35 C34 119(3) . .
N6 C35 H35A 120.7 . .
C34 C35 H35A 120.7 . .
C36 C36 C33 119(3) 2_657 .
C36 C36 H36A 120.3 2_657 .
C33 C36 H36A 120.3 . .
C37 N7 C41 120.0 . .
C37 N7 H7B 120.0 . .
C41 N7 H7B 120.0 . .
N7 C37 C38 120.0 . .
N7 C37 H37A 120.0 . .
C38 C37 H37A 120.0 . .
C39 C38 C37 120.0 . .
C39 C38 H38A 120.0 . .
C37 C38 H38A 120.0 . .
C38 C39 C40 120.0 . .
C38 C39 C43 117.8(19) . .
C40 C39 C43 122.2(19) . .
C41 C40 C39 120.0 . .
C41 C40 H40A 120.0 . .
C39 C40 H40A 120.0 . .
C40 C41 N7 120.0 . .
C40 C41 H41A 120.0 . .
N7 C41 H41A 120.0 . .
C43 C42 C58 119(3) . .
C43 C42 H42A 120.4 . .
C58 C42 H42A 120.4 . .
C42 C43 C39 122(3) . .
C42 C43 H43A 118.8 . .
C39 C43 H43A 118.8 . .
N8 C44 C45 120(2) . .
N8 C44 H44A 119.9 . .
C45 C44 H44A 119.9 . .
C44 C45 C46 118(2) . .
C44 C45 H45A 121.1 . .
C46 C45 H45A 121.1 . .
C47 C46 C45 121.2(19) . .
C47 C46 C49 127(2) . .
C45 C46 C49 112(2) . .
C46 C47 C48 119(2) . .
C46 C47 H47A 120.3 . .
C48 C47 H47A 120.3 . .
N8 C48 C47 118(2) . .
N8 C48 H48A 121.1 . .
C47 C48 H48A 121.1 . .
C49 C49 C46 132(4) 2_666 .
C49 C49 H49A 114.2 2_666 .
C46 C49 H49A 114.2 . .
N9 C50 C51 122(3) . .
N9 C50 H50A 118.8 . .
C51 C50 H50A 118.8 . .
C50 C51 C52 114(3) . .
C50 C51 H51A 122.9 . .
C52 C51 H51A 122.9 . .
C53 C52 C51 120(2) . .
C53 C52 C55 127(2) . .
C51 C52 C55 113(2) . .
C52 C53 C54 120(2) . .
C52 C53 H53A 120.0 . .
C54 C53 H53A 120.0 . .
N9 C54 C53 120(3) . .
N9 C54 H54A 119.9 . .
C53 C54 H54A 119.9 . .
C55 C55 C52 119(3) 2_566 .
C55 C55 H55A 120.7 2_566 .
C52 C55 H55A 120.7 . .
C56 N10 C60 120.0 . .
C56 N10 H10B 120.0 . .
C60 N10 H10B 120.0 . .
C57 C56 N10 120.0 . .
C57 C56 H56A 120.0 . .
N10 C56 H56A 120.0 . .
C56 C57 C58 120.0 . .
C56 C57 H57A 120.0 . .
C58 C57 H57A 120.0 . .
C59 C58 C57 120.0 . .
C59 C58 C42 120.5(19) . .
C57 C58 C42 119.5(19) . .
C60 C59 C58 120.0 . .
C60 C59 H59A 120.0 . .
C58 C59 H59A 120.0 . .
C59 C60 N10 120.0 . .
C59 C60 H60A 120.0 . .
N10 C60 H60A 120.0 . .
C5 N1 C1 120.2(18) . .
C5 N1 H1B 119.9 . .
C1 N1 H1B 119.9 . .
C11 N2 C10 126(2) . .
C11 N2 H2B 117.2 . .
C10 N2 H2B 117.2 . .
C13 N3 C17 124.1(18) . .
C13 N3 H3A 118.0 . .
C17 N3 H3A 118.0 . .
C20 N4 C24 124(2) . .
C20 N4 H4B 118.1 . .
C24 N4 H4B 118.1 . .
C25 N5 C29 120.8(16) . .
C25 N5 H5B 119.6 . .
C29 N5 H5B 119.6 . .
C35 N6 C31 124(2) . .
C35 N6 H6B 118.1 . .
C31 N6 H6B 118.1 . .
C44 N8 C48 123.7(18) . .
C44 N8 H8A 118.2 . .
C48 N8 H8A 118.2 . .
C54 N9 C50 123(2) . .
C54 N9 H9B 118.6 . .
C50 N9 H9B 118.6 . .
Ni2 O1W H1WA 113.2 . .
Ni2 O1W H1WB 112.9 . .
H1WA O1W H1WB 110.6 . .
Ni3 O2W H2WA 119.1 . .
Ni3 O2W H2WB 118.8 . .
H2WA O2W H2WB 116.5 . .

loop_
_geom_bond_atom_site_label_1
_geom_bond_atom_site_label_2
_geom_bond_distance
_geom_bond_site_symmetry_2
W1 O16 1.727(10) .
W1 O18 1.788(12) .
W1 O5 1.950(10) .
W1 O19 1.951(11) .
W1 O8 2.003(11) .
W1 O2 2.362(11) .
W2 O6 1.714(11) .
W2 O17 1.746(12) .
W2 O20 1.918(11) .
W2 O5 1.965(11) .
W2 O7 2.057(12) .
W2 O2 2.364(10) .
W3 O31 1.722(10) .
W3 O32 1.761(11) .
W3 O19 1.909(11) .
W3 O29 1.963(10) .
W3 O33 1.994(12) .
W3 O4 2.337(10) .
W4 O9 1.711(13) .
W4 O7 1.864(10) .
W4 O10 1.869(12) .
W4 O8 1.904(11) .
W4 O12 1.939(11) .
W4 O2 2.454(11) .
W5 O14 1.732(11) .
W5 O12 1.900(11) .
W5 O33 1.892(11) .
W5 O15 1.908(11) .
W5 O26 1.926(12) .
W5 O4 2.456(11) .
W6 O24 1.725(12) .
W6 O27 1.849(10) .
W6 O23 1.910(10) .
W6 O25 1.962(11) .
W6 O22 1.990(11) .
W6 O3 2.361(11) .
W7 O21 1.737(12) .
W7 O68 1.773(12) .
W7 O20 1.916(11) .
W7 O23 1.966(11) .
W7 O11 2.007(12) .
W7 O3 2.376(10) .
W8 O30 1.713(11) .
W8 O28 1.840(11) .
W8 O29 1.905(11) .
W8 O25 1.928(11) .
W8 O26 1.992(11) .
W8 O4 2.357(11) .
W9 O13 1.711(13) .
W9 O11 1.877(11) .
W9 O22 1.887(12) .
W9 O15 1.947(11) .
W9 O10 1.956(12) .
W9 O3 2.452(11) .
W10 O49 1.724(11) .
W10 O52 1.876(11) .
W10 O48 1.897(11) .
W10 O55 1.901(11) .
W10 O50 1.921(11) .
W10 O34 2.447(11) .
W11 O53 1.704(14) .
W11 O41 1.867(11) .
W11 O45 1.871(11) .
W11 O39 1.903(12) .
W11 O52 1.961(10) .
W11 O35 2.453(12) .
W12 O47 1.733(11) .
W12 O40 1.772(12) .
W12 O46 1.899(11) .
W12 O51 1.975(11) .
W12 O48 1.994(12) .
W12 O34 2.350(10) .
W13 O44 1.722(12) .
W13 O42 1.801(13) .
W13 O43 1.930(11) .
W13 O46 1.969(11) .
W13 O45 2.029(11) .
W13 O35 2.371(11) .
W14 O67 1.689(11) .
W14 O62 1.751(13) .
W14 O66 1.925(11) .
W14 O43 1.982(11) .
W14 O41 2.075(11) .
W14 O35 2.354(10) .
W15 O64 1.721(11) .
W15 O61 1.805(12) .
W15 O66 1.909(11) .
W15 O65 2.004(11) .
W15 O63 2.004(12) .
W15 O37 2.369(10) .
W16 O58 1.729(12) .
W16 O60 1.845(11) .
W16 O65 1.886(12) .
W16 O57 1.956(11) .
W16 O56 1.990(12) .
W16 O37 2.361(11) .
W17 O54 1.727(12) .
W17 O63 1.875(11) .
W17 O56 1.893(12) .
W17 O39 1.932(12) .
W17 O55 1.953(11) .
W17 O37 2.428(12) .
W18 O59 1.732(11) .
W18 O38 1.826(11) .
W18 O51 1.911(11) .
W18 O57 1.924(11) .
W18 O50 1.993(10) .
W18 O34 2.386(11) .
Ni1 O68 1.992(12) 2_665
Ni1 O32 2.009(12) .
Ni1 O27 2.083(10) 2_665
Ni1 O28 2.087(10) .
Ni1 O1 2.123(11) 2_665
Ni1 O1 2.134(10) .
Ni1 Ni2 3.185(3) 2_665
Ni1 Ni2 3.196(3) .
Ni1 Ni1 3.276(4) 2_665
Ni2 O18 2.026(12) .
Ni2 O17 2.044(11) .
Ni2 O28 2.077(12) 2_665
Ni2 O1W 2.077(11) .
Ni2 O27 2.096(10) 2_665
Ni2 O1 2.145(10) .
Ni2 Ni1 3.185(3) 2_665
Ni3 O42 2.030(12) .
Ni3 O62 2.034(12) .
Ni3 O38 2.077(12) 2_576
Ni3 O60 2.088(11) 2_576
Ni3 O2W 2.078(12) .
Ni3 O36 2.139(10) .
Ni3 Ni4 3.185(3) 2_576
Ni3 Ni4 3.194(3) .
Ni4 O61 1.967(12) .
Ni4 O40 1.996(12) 2_576
Ni4 O60 2.077(10) .
Ni4 O38 2.091(10) 2_576
Ni4 O36 2.121(11) 2_576
Ni4 O36 2.121(11) .
Ni4 Ni3 3.185(3) 2_576
Ni4 Ni4 3.266(4) 2_576
As1 O3 1.673(10) .
As1 O2 1.680(11) .
As1 O1 1.683(11) .
As1 O4 1.691(10) .
As2 O34 1.666(10) .
As2 O35 1.681(11) .
As2 O36 1.693(12) .
As2 O37 1.694(11) .
O1 Ni1 2.123(11) 2_665
O27 Ni1 2.083(10) 2_665
O27 Ni2 2.096(10) 2_665
O28 Ni2 2.077(12) 2_665
O36 Ni4 2.121(11) 2_576
O38 Ni3 2.077(12) 2_576
O38 Ni4 2.091(10) 2_576
O40 Ni4 1.996(12) 2_576
O60 Ni3 2.088(11) 2_576
O68 Ni1 1.992(12) 2_665
C1 N1 1.35(3) .
C1 C2 1.35(3) .
C1 H1A 0.9300 .
C2 C3 1.39(3) .
C2 H2A 0.9300 .
C3 C4 1.35(3) .
C3 C6 1.50(3) .
C4 C5 1.36(3) .
C4 H4A 0.9300 .
C5 N1 1.35(2) .
C5 H5A 0.9300 .
C6 C7 1.33(3) .
C6 H6A 0.9300 .
C7 C8 1.49(3) .
C7 H7A 0.9300 .
C8 C9 1.30(3) .
C8 C12 1.40(3) .
C9 C10 1.33(3) .
C9 H9A 0.9300 .
C10 N2 1.34(3) .
C10 H10A 0.9300 .
C11 N2 1.27(3) .
C11 C12 1.40(3) .
C11 H11A 0.9300 .
C12 H12A 0.9300 .
C13 N3 1.33(2) .
C13 C14 1.38(3) .
C13 H13A 0.9300 .
C14 C15 1.37(3) .
C14 H14A 0.9300 .
C15 C16 1.37(2) .
C15 C18 1.45(3) .
C16 C17 1.38(3) .
C16 H16A 0.9300 .
C17 N3 1.36(2) .
C17 H17A 0.9300 .
C18 C19 1.32(3) .
C18 H18A 0.9300 .
C19 C22 1.46(3) .
C19 H19A 0.9300 .
C20 N4 1.31(3) .
C20 C21 1.44(3) .
C20 H20A 0.9300 .
C21 C22 1.37(3) .
C21 H21A 0.9300 .
C22 C23 1.37(3) .
C23 C24 1.30(3) .
C23 H23A 0.9300 .
C24 N4 1.33(3) .
C24 H24A 0.9300 .
C25 N5 1.33(3) .
C25 C26 1.43(3) .
C25 H25A 0.9300 .
C26 C27 1.39(3) .
C26 H26A 0.9300 .
C27 C28 1.36(3) .
C27 C30 1.47(2) .
C28 C29 1.36(3) .
C28 H28A 0.9300 .
C29 N5 1.35(3) .
C29 H29A 0.9300 .
C30 C30 1.08(4) 2_575
C30 H30A 0.9300 .
C31 C32 1.37(3) .
C31 N6 1.39(3) .
C31 H31A 0.9300 .
C32 C33 1.46(3) .
C32 H32A 0.9300 .
C33 C34 1.29(3) .
C33 C36 1.53(3) .
C34 C35 1.39(3) .
C34 H34A 0.9300 .
C35 N6 1.24(3) .
C35 H35A 0.9300 .
C36 C36 1.28(4) 2_657
C36 H36A 0.9300 .
N7 C37 1.3900 .
N7 C41 1.3900 .
N7 H7B 0.8600 .
C37 C38 1.3900 .
C37 H37A 0.9300 .
C38 C39 1.3900 .
C38 H38A 0.9300 .
C39 C40 1.3900 .
C39 C43 1.540(9) .
C40 C41 1.3900 .
C40 H40A 0.9300 .
C41 H41A 0.9300 .
C42 C43 1.19(4) .
C42 C58 1.46(3) .
C42 H42A 0.9300 .
C43 H43A 0.9300 .
C44 N8 1.31(3) .
C44 C45 1.38(3) .
C44 H44A 0.9300 .
C45 C46 1.43(3) .
C45 H45A 0.9300 .
C46 C47 1.31(3) .
C46 C49 1.50(3) .
C47 C48 1.43(3) .
C47 H47A 0.9300 .
C48 N8 1.36(3) .
C48 H48A 0.9300 .
C49 C49 1.11(4) 2_666
C49 H49A 0.9300 .
C50 N9 1.31(3) .
C50 C51 1.36(3) .
C50 H50A 0.9300 .
C51 C52 1.41(3) .
C51 H51A 0.9300 .
C52 C53 1.32(3) .
C52 C55 1.49(3) .
C53 C54 1.37(3) .
C53 H53A 0.9300 .
C54 N9 1.24(3) .
C54 H54A 0.9300 .
C55 C55 1.40(4) 2_566
C55 H55A 0.9300 .
N10 C56 1.3900 .
N10 C60 1.3900 .
N10 H10B 0.8600 .
C56 C57 1.3900 .
C56 H56A 0.9300 .
C57 C58 1.3900 .
C57 H57A 0.9300 .
C58 C59 1.3900 .
C59 C60 1.3900 .
C59 H59A 0.9300 .
C60 H60A 0.9300 .
N1 H1B 0.8600 .
N2 H2B 0.8600 .
N3 H3A 0.8600 .
N4 H4B 0.8600 .
N5 H5B 0.8600 .
N6 H6B 0.8600 .
N8 H8A 0.8600 .
N9 H9B 0.8600 .
O1W H1WA 0.8500 .
O1W H1WB 0.8501 .
O2W H2WA 0.8500 .
O2W H2WB 0.8501 .

loop_
_geom_torsion_atom_site_label_1
_geom_torsion_atom_site_label_2
_geom_torsion_atom_site_label_3
_geom_torsion_atom_site_label_4
_geom_torsion
_geom_torsion_site_symmetry_1
_geom_torsion_site_symmetry_2
_geom_torsion_site_symmetry_3
_geom_torsion_site_symmetry_4
O68 Ni1 Ni2 O18 -95.4(6) 2_665 . . .
O32 Ni1 Ni2 O18 0.0(4) . . . .
O27 Ni1 Ni2 O18 -94.9(6) 2_665 . . .
O28 Ni1 Ni2 O18 96.2(6) . . . .
O1 Ni1 Ni2 O18 172.5(4) 2_665 . . .
O1 Ni1 Ni2 O18 95.5(6) . . . .
Ni2 Ni1 Ni2 O18 142.9(3) 2_665 . . .
Ni1 Ni1 Ni2 O18 142.9(3) 2_665 . . .
O68 Ni1 Ni2 O17 177.2(7) 2_665 . . .
O32 Ni1 Ni2 O17 -87.4(6) . . . .
O27 Ni1 Ni2 O17 177.7(7) 2_665 . . .
O28 Ni1 Ni2 O17 8.8(7) . . . .
O1 Ni1 Ni2 O17 85.1(5) 2_665 . . .
O1 Ni1 Ni2 O17 8.0(6) . . . .
Ni2 Ni1 Ni2 O17 55.5(5) 2_665 . . .
Ni1 Ni1 Ni2 O17 55.5(5) 2_665 . . .
O68 Ni1 Ni2 O28 88.3(6) 2_665 . . 2_665
O32 Ni1 Ni2 O28 -176.3(4) . . . 2_665
O27 Ni1 Ni2 O28 88.8(6) 2_665 . . 2_665
O28 Ni1 Ni2 O28 -80.1(6) . . . 2_665
O1 Ni1 Ni2 O28 -3.8(4) 2_665 . . 2_665
O1 Ni1 Ni2 O28 -80.8(5) . . . 2_665
Ni2 Ni1 Ni2 O28 -33.4(3) 2_665 . . 2_665
Ni1 Ni1 Ni2 O28 -33.4(3) 2_665 . . 2_665
O68 Ni1 Ni2 O1W -11.2(8) 2_665 . . .
O32 Ni1 Ni2 O1W 84.2(6) . . . .
O27 Ni1 Ni2 O1W -10.7(7) 2_665 . . .
O28 Ni1 Ni2 O1W -179.6(7) . . . .
O1 Ni1 Ni2 O1W -103.3(6) 2_665 . . .
O1 Ni1 Ni2 O1W 179.6(7) . . . .
Ni2 Ni1 Ni2 O1W -132.9(6) 2_665 . . .
Ni1 Ni1 Ni2 O1W -132.9(6) 2_665 . . .
O68 Ni1 Ni2 O27 -0.5(7) 2_665 . . 2_665
O32 Ni1 Ni2 O27 94.9(6) . . . 2_665
O28 Ni1 Ni2 O27 -168.9(7) . . . 2_665
O1 Ni1 Ni2 O27 -92.6(6) 2_665 . . 2_665
O1 Ni1 Ni2 O27 -169.7(7) . . . 2_665
Ni2 Ni1 Ni2 O27 -122.2(5) 2_665 . . 2_665
Ni1 Ni1 Ni2 O27 -122.2(5) 2_665 . . 2_665
O68 Ni1 Ni2 O1 169.2(7) 2_665 . . .
O32 Ni1 Ni2 O1 -95.5(6) . . . .
O27 Ni1 Ni2 O1 169.7(7) 2_665 . . .
O28 Ni1 Ni2 O1 0.7(6) . . . .
O1 Ni1 Ni2 O1 77.0(6) 2_665 . . .
Ni2 Ni1 Ni2 O1 47.4(5) 2_665 . . .
Ni1 Ni1 Ni2 O1 47.4(5) 2_665 . . .
O68 Ni1 Ni2 Ni1 121.7(5) 2_665 . . 2_665
O32 Ni1 Ni2 Ni1 -142.9(3) . . . 2_665
O27 Ni1 Ni2 Ni1 122.2(5) 2_665 . . 2_665
O28 Ni1 Ni2 Ni1 -46.7(4) . . . 2_665
O1 Ni1 Ni2 Ni1 29.6(3) 2_665 . . 2_665
O1 Ni1 Ni2 Ni1 -47.4(5) . . . 2_665
Ni2 Ni1 Ni2 Ni1 0.0 2_665 . . 2_665
O42 Ni3 Ni4 O61 -87.8(6) . . . .
O62 Ni3 Ni4 O61 -0.4(5) . . . .
O38 Ni3 Ni4 O61 95.7(6) 2_576 . . .
O60 Ni3 Ni4 O61 -176.2(4) 2_576 . . .
O2W Ni3 Ni4 O61 84.1(7) . . . .
O36 Ni3 Ni4 O61 -95.7(6) . . . .
Ni4 Ni3 Ni4 O61 -143.1(3) 2_576 . . .
O42 Ni3 Ni4 O40 176.7(6) . . . 2_576
O62 Ni3 Ni4 O40 -95.9(6) . . . 2_576
O38 Ni3 Ni4 O40 0.2(7) 2_576 . . 2_576
O60 Ni3 Ni4 O40 88.3(6) 2_576 . . 2_576
O2W Ni3 Ni4 O40 -11.4(8) . . . 2_576
O36 Ni3 Ni4 O40 168.8(7) . . . 2_576
Ni4 Ni3 Ni4 O40 121.4(5) 2_576 . . 2_576
O42 Ni3 Ni4 O60 8.2(6) . . . .
O62 Ni3 Ni4 O60 95.6(6) . . . .
O38 Ni3 Ni4 O60 -168.3(6) 2_576 . . .
O60 Ni3 Ni4 O60 -80.2(6) 2_576 . . .
O2W Ni3 Ni4 O60 -179.9(7) . . . .
O36 Ni3 Ni4 O60 0.3(6) . . . .
Ni4 Ni3 Ni4 O60 -47.1(4) 2_576 . . .
O42 Ni3 Ni4 O38 176.5(7) . . . 2_576
O62 Ni3 Ni4 O38 -96.1(6) . . . 2_576
O60 Ni3 Ni4 O38 88.1(6) 2_576 . . 2_576
O2W Ni3 Ni4 O38 -11.6(8) . . . 2_576
O36 Ni3 Ni4 O38 168.6(7) . . . 2_576
Ni4 Ni3 Ni4 O38 121.2(5) 2_576 . . 2_576
O42 Ni3 Ni4 O36 84.6(6) . . . 2_576
O62 Ni3 Ni4 O36 172.0(5) . . . 2_576
O38 Ni3 Ni4 O36 -91.9(6) 2_576 . . 2_576
O60 Ni3 Ni4 O36 -3.8(4) 2_576 . . 2_576
O2W Ni3 Ni4 O36 -103.5(7) . . . 2_576
O36 Ni3 Ni4 O36 76.7(7) . . . 2_576
Ni4 Ni3 Ni4 O36 29.3(3) 2_576 . . 2_576
O42 Ni3 Ni4 O36 7.9(6) . . . .
O62 Ni3 Ni4 O36 95.3(6) . . . .
O38 Ni3 Ni4 O36 -168.6(7) 2_576 . . .
O60 Ni3 Ni4 O36 -80.5(6) 2_576 . . .
O2W Ni3 Ni4 O36 179.8(8) . . . .
Ni4 Ni3 Ni4 O36 -47.4(5) 2_576 . . .
O42 Ni3 Ni4 Ni3 55.3(5) . . . 2_576
O62 Ni3 Ni4 Ni3 142.7(4) . . . 2_576
O38 Ni3 Ni4 Ni3 -121.2(5) 2_576 . . 2_576
O60 Ni3 Ni4 Ni3 -33.1(3) 2_576 . . 2_576
O2W Ni3 Ni4 Ni3 -132.8(6) . . . 2_576
O36 Ni3 Ni4 Ni3 47.4(5) . . . 2_576
Ni4 Ni3 Ni4 Ni3 0.0 2_576 . . 2_576
O42 Ni3 Ni4 Ni4 55.3(5) . . . 2_576
O62 Ni3 Ni4 Ni4 142.7(4) . . . 2_576
O38 Ni3 Ni4 Ni4 -121.2(5) 2_576 . . 2_576
O60 Ni3 Ni4 Ni4 -33.1(3) 2_576 . . 2_576
O2W Ni3 Ni4 Ni4 -132.8(6) . . . 2_576
O36 Ni3 Ni4 Ni4 47.4(5) . . . 2_576
O3 As1 O1 Ni1 1.8(7) . . . 2_665
O2 As1 O1 Ni1 -118.0(6) . . . 2_665
O4 As1 O1 Ni1 122.2(6) . . . 2_665
O3 As1 O1 Ni1 -122.0(6) . . . .
O2 As1 O1 Ni1 118.2(6) . . . .
O4 As1 O1 Ni1 -1.6(8) . . . .
O3 As1 O1 Ni2 119.7(6) . . . .
O2 As1 O1 Ni2 -0.1(8) . . . .
O4 As1 O1 Ni2 -119.9(6) . . . .
O68 Ni1 O1 As1 163(3) 2_665 . . .
O32 Ni1 O1 As1 -43.8(7) . . . .
O27 Ni1 O1 As1 -136.4(7) 2_665 . . .
O28 Ni1 O1 As1 50.9(7) . . . .
O1 Ni1 O1 As1 132.4(8) 2_665 . . .
Ni2 Ni1 O1 As1 90.9(6) 2_665 . . .
Ni2 Ni1 O1 As1 -129.6(9) . . . .
Ni1 Ni1 O1 As1 132.4(8) 2_665 . . .
O68 Ni1 O1 Ni1 30(3) 2_665 . . 2_665
O32 Ni1 O1 Ni1 -176.2(4) . . . 2_665
O27 Ni1 O1 Ni1 91.2(5) 2_665 . . 2_665
O28 Ni1 O1 Ni1 -81.5(5) . . . 2_665
O1 Ni1 O1 Ni1 0.0 2_665 . . 2_665
Ni2 Ni1 O1 Ni1 -41.5(3) 2_665 . . 2_665
Ni2 Ni1 O1 Ni1 97.9(5) . . . 2_665
O68 Ni1 O1 Ni2 -68(3) 2_665 . . .
O32 Ni1 O1 Ni2 85.9(4) . . . .
O27 Ni1 O1 Ni2 -6.7(4) 2_665 . . .
O28 Ni1 O1 Ni2 -179.4(5) . . . .
O1 Ni1 O1 Ni2 -97.9(5) 2_665 . . .
Ni2 Ni1 O1 Ni2 -139.5(3) 2_665 . . .
Ni1 Ni1 O1 Ni2 -97.9(5) 2_665 . . .
O18 Ni2 O1 As1 45.4(7) . . . .
O17 Ni2 O1 As1 -44.6(7) . . . .
O28 Ni2 O1 As1 -136.0(7) 2_665 . . .
O1W Ni2 O1 As1 -20(71) . . . .
O27 Ni2 O1 As1 136.2(7) 2_665 . . .
Ni1 Ni2 O1 As1 -129.0(8) 2_665 . . .
Ni1 Ni2 O1 As1 129.5(8) . . . .
O18 Ni2 O1 Ni1 174.4(4) . . . 2_665
O17 Ni2 O1 Ni1 84.4(5) . . . 2_665
O28 Ni2 O1 Ni1 -7.0(4) 2_665 . . 2_665
O1W Ni2 O1 Ni1 109(71) . . . 2_665
O27 Ni2 O1 Ni1 -94.8(4) 2_665 . . 2_665
Ni1 Ni2 O1 Ni1 -101.5(5) . . . 2_665
O18 Ni2 O1 Ni1 -84.1(5) . . . .
O17 Ni2 O1 Ni1 -174.1(5) . . . .
O28 Ni2 O1 Ni1 94.5(5) 2_665 . . .
O1W Ni2 O1 Ni1 -149(100) . . . .
O27 Ni2 O1 Ni1 6.7(4) 2_665 . . .
Ni1 Ni2 O1 Ni1 101.5(5) 2_665 . . .
O3 As1 O2 W1 178.7(6) . . . .
O1 As1 O2 W1 -58.8(7) . . . .
O4 As1 O2 W1 63.3(7) . . . .
O3 As1 O2 W2 -63.2(7) . . . .
O1 As1 O2 W2 59.4(7) . . . .
O4 As1 O2 W2 -178.6(6) . . . .
O3 As1 O2 W4 57.6(7) . . . .
O1 As1 O2 W4 -179.9(5) . . . .
O4 As1 O2 W4 -57.8(7) . . . .
O16 W1 O2 As1 -163(2) . . . .
O18 W1 O2 As1 47.1(7) . . . .
O5 W1 O2 As1 140.4(8) . . . .
O19 W1 O2 As1 -45.5(7) . . . .
O8 W1 O2 As1 -132.7(7) . . . .
O16 W1 O2 W2 66(3) . . . .
O18 W1 O2 W2 -84.8(4) . . . .
O5 W1 O2 W2 8.4(4) . . . .
O19 W1 O2 W2 -177.4(5) . . . .
O8 W1 O2 W2 95.4(4) . . . .
O16 W1 O2 W4 -26(3) . . . .
O18 W1 O2 W4 -176.8(4) . . . .
O5 W1 O2 W4 -83.5(5) . . . .
O19 W1 O2 W4 90.6(4) . . . .
O8 W1 O2 W4 3.5(3) . . . .
O6 W2 O2 As1 177(2) . . . .
O17 W2 O2 As1 -48.7(7) . . . .
O20 W2 O2 As1 46.8(7) . . . .
O5 W2 O2 As1 -141.0(8) . . . .
O7 W2 O2 As1 133.9(7) . . . .
O6 W2 O2 W1 -50(3) . . . .
O17 W2 O2 W1 84.0(5) . . . .
O20 W2 O2 W1 179.4(5) . . . .
O5 W2 O2 W1 -8.4(4) . . . .
O7 W2 O2 W1 -93.5(5) . . . .
O6 W2 O2 W4 41(3) . . . .
O17 W2 O2 W4 175.4(5) . . . .
O20 W2 O2 W4 -89.1(4) . . . .
O5 W2 O2 W4 83.1(5) . . . .
O7 W2 O2 W4 -2.0(4) . . . .
O9 W4 O2 As1 -180(3) . . . .
O7 W4 O2 As1 -131.3(8) . . . .
O10 W4 O2 As1 -40.9(7) . . . .
O8 W4 O2 As1 130.8(7) . . . .
O12 W4 O2 As1 42.5(7) . . . .
O9 W4 O2 W1 46(3) . . . .
O7 W4 O2 W1 94.3(4) . . . .
O10 W4 O2 W1 -175.3(4) . . . .
O8 W4 O2 W1 -3.7(4) . . . .
O12 W4 O2 W1 -92.0(4) . . . .
O9 W4 O2 W2 -46(3) . . . .
O7 W4 O2 W2 2.2(4) . . . .
O10 W4 O2 W2 92.6(4) . . . .
O8 W4 O2 W2 -95.7(4) . . . .
O12 W4 O2 W2 176.0(4) . . . .
O2 As1 O3 W6 -178.1(6) . . . .
O1 As1 O3 W6 59.3(7) . . . .
O4 As1 O3 W6 -63.0(8) . . . .
O2 As1 O3 W7 63.2(8) . . . .
O1 As1 O3 W7 -59.4(8) . . . .
O4 As1 O3 W7 178.3(6) . . . .
O2 As1 O3 W9 -57.5(7) . . . .
O1 As1 O3 W9 -180.0(5) . . . .
O4 As1 O3 W9 57.7(8) . . . .
O24 W6 O3 As1 151(3) . . . .
O27 W6 O3 As1 -43.8(7) . . . .
O23 W6 O3 As1 -137.8(8) . . . .
O25 W6 O3 As1 46.6(7) . . . .
O22 W6 O3 As1 131.9(7) . . . .
O24 W6 O3 W7 -76(3) . . . .
O27 W6 O3 W7 89.1(4) . . . .
O23 W6 O3 W7 -4.9(4) . . . .
O25 W6 O3 W7 179.5(5) . . . .
O22 W6 O3 W7 -95.2(4) . . . .
O24 W6 O3 W9 15(3) . . . .
O27 W6 O3 W9 -179.7(4) . . . .
O23 W6 O3 W9 86.3(4) . . . .
O25 W6 O3 W9 -89.3(4) . . . .
O22 W6 O3 W9 -4.0(4) . . . .
O21 W7 O3 As1 -176(3) . . . .
O68 W7 O3 As1 47.7(8) . . . .
O20 W7 O3 As1 -46.3(8) . . . .
O23 W7 O3 As1 137.9(8) . . . .
O11 W7 O3 As1 -134.7(8) . . . .
O21 W7 O3 W6 51(3) . . . .
O68 W7 O3 W6 -85.4(5) . . . .
O20 W7 O3 W6 -179.5(5) . . . .
O23 W7 O3 W6 4.8(4) . . . .
O11 W7 O3 W6 92.2(5) . . . .
O21 W7 O3 W9 -40(3) . . . .
O68 W7 O3 W9 -176.4(5) . . . .
O20 W7 O3 W9 89.5(4) . . . .
O23 W7 O3 W9 -86.2(4) . . . .
O11 W7 O3 W9 1.2(4) . . . .
O13 W9 O3 As1 -177(3) . . . .
O11 W9 O3 As1 132.9(8) . . . .
O22 W9 O3 As1 -130.1(7) . . . .
O15 W9 O3 As1 -43.6(7) . . . .
O10 W9 O3 As1 40.3(7) . . . .
O13 W9 O3 W6 -43(3) . . . .
O11 W9 O3 W6 -92.8(5) . . . .
O22 W9 O3 W6 4.2(4) . . . .
O15 W9 O3 W6 90.7(4) . . . .
O10 W9 O3 W6 174.7(4) . . . .
O13 W9 O3 W7 49(3) . . . .
O11 W9 O3 W7 -1.2(4) . . . .
O22 W9 O3 W7 95.8(5) . . . .
O15 W9 O3 W7 -177.7(5) . . . .
O10 W9 O3 W7 -93.8(4) . . . .
O3 As1 O4 W3 -177.7(6) . . . .
O2 As1 O4 W3 -62.8(8) . . . .
O1 As1 O4 W3 59.6(8) . . . .
O3 As1 O4 W8 62.7(8) . . . .
O2 As1 O4 W8 177.7(6) . . . .
O1 As1 O4 W8 -60.0(7) . . . .
O3 As1 O4 W5 -57.4(8) . . . .
O2 As1 O4 W5 57.5(7) . . . .
O1 As1 O4 W5 179.9(6) . . . .
O31 W3 O4 As1 174(2) . . . .
O32 W3 O4 As1 -48.5(8) . . . .
O19 W3 O4 As1 45.2(8) . . . .
O29 W3 O4 As1 -137.8(8) . . . .
O33 W3 O4 As1 135.4(8) . . . .
O31 W3 O4 W8 -52(3) . . . .
O32 W3 O4 W8 84.8(5) . . . .
O19 W3 O4 W8 178.4(5) . . . .
O29 W3 O4 W8 -4.5(4) . . . .
O33 W3 O4 W8 -91.3(5) . . . .
O31 W3 O4 W5 40(3) . . . .
O32 W3 O4 W5 176.9(5) . . . .
O19 W3 O4 W5 -89.4(4) . . . .
O29 W3 O4 W5 87.6(4) . . . .
O33 W3 O4 W5 0.8(4) . . . .
O30 W8 O4 As1 -157(3) . . . .
O28 W8 O4 As1 44.7(7) . . . .
O29 W8 O4 As1 137.8(8) . . . .
O25 W8 O4 As1 -46.5(7) . . . .
O26 W8 O4 As1 -133.0(8) . . . .
O30 W8 O4 W3 70(3) . . . .
O28 W8 O4 W3 -88.5(4) . . . .
O29 W8 O4 W3 4.7(4) . . . .
O25 W8 O4 W3 -179.7(5) . . . .
O26 W8 O4 W3 93.8(5) . . . .
O30 W8 O4 W5 -22(3) . . . .
O28 W8 O4 W5 179.2(4) . . . .
O29 W8 O4 W5 -87.7(4) . . . .
O25 W8 O4 W5 88.0(4) . . . .
O26 W8 O4 W5 1.5(4) . . . .
O14 W5 O4 As1 174(2) . . . .
O12 W5 O4 As1 -43.1(7) . . . .
O33 W5 O4 As1 -134.6(8) . . . .
O15 W5 O4 As1 44.1(7) . . . .
O26 W5 O4 As1 132.1(8) . . . .
O14 W5 O4 W3 -52(2) . . . .
O12 W5 O4 W3 90.6(4) . . . .
O33 W5 O4 W3 -0.9(4) . . . .
O15 W5 O4 W3 177.8(5) . . . .
O26 W5 O4 W3 -94.2(5) . . . .
O14 W5 O4 W8 41(2) . . . .
O12 W5 O4 W8 -176.7(4) . . . .
O33 W5 O4 W8 91.8(5) . . . .
O15 W5 O4 W8 -89.5(4) . . . .
O26 W5 O4 W8 -1.5(4) . . . .
O16 W1 O5 W2 176.4(7) . . . .
O18 W1 O5 W2 71.1(7) . . . .
O19 W1 O5 W2 -26.5(17) . . . .
O8 W1 O5 W2 -85.8(7) . . . .
O2 W1 O5 W2 -11.8(6) . . . .
O6 W2 O5 W1 -175.7(7) . . . .
O17 W2 O5 W1 -71.3(7) . . . .
O20 W2 O5 W1 31.4(17) . . . .
O7 W2 O5 W1 85.4(7) . . . .
O2 W2 O5 W1 11.8(6) . . . .
O9 W4 O7 W2 169.7(7) . . . .
O10 W4 O7 W2 -87.7(7) . . . .
O8 W4 O7 W2 67.3(7) . . . .
O12 W4 O7 W2 -19.0(17) . . . .
O2 W4 O7 W2 -3.1(6) . . . .
O6 W2 O7 W4 -169.1(7) . . . .
O17 W2 O7 W4 -2.7(16) . . . .
O20 W2 O7 W4 89.2(7) . . . .
O5 W2 O7 W4 -71.7(7) . . . .
O2 W2 O7 W4 3.2(6) . . . .
O9 W4 O8 W1 -167.5(6) . . . .
O7 W4 O8 W1 -65.7(7) . . . .
O10 W4 O8 W1 25.2(14) . . . .
O12 W4 O8 W1 91.0(7) . . . .
O2 W4 O8 W1 5.2(5) . . . .
O16 W1 O8 W4 169.8(6) . . . .
O18 W1 O8 W4 -6.0(15) . . . .
O5 W1 O8 W4 69.2(6) . . . .
O19 W1 O8 W4 -90.5(7) . . . .
O2 W1 O8 W4 -5.4(5) . . . .
O9 W4 O10 W9 -132.3(17) . . . .
O7 W4 O10 W9 126.6(18) . . . .
O8 W4 O10 W9 35(2) . . . .
O12 W4 O10 W9 -31.5(17) . . . .
O2 W4 O10 W9 54.1(17) . . . .
O13 W9 O10 W4 131.2(17) . . . .
O11 W9 O10 W4 -125.9(18) . . . .
O22 W9 O10 W4 -33(2) . . . .
O15 W9 O10 W4 29.9(17) . . . .
O3 W9 O10 W4 -54.1(17) . . . .
O13 W9 O11 W7 -171.5(8) . . . .
O22 W9 O11 W7 -68.7(8) . . . .
O15 W9 O11 W7 10.2(17) . . . .
O10 W9 O11 W7 85.7(8) . . . .
O3 W9 O11 W7 1.8(6) . . . .
O21 W7 O11 W9 171.3(8) . . . .
O68 W7 O11 W9 3.8(17) . . . .
O20 W7 O11 W9 -86.7(8) . . . .
O23 W7 O11 W9 71.9(8) . . . .
O3 W7 O11 W9 -1.9(7) . . . .
O14 W5 O12 W4 -129.8(14) . . . .
O33 W5 O12 W4 128.3(15) . . . .
O15 W5 O12 W4 -26.4(14) . . . .
O26 W5 O12 W4 46(2) . . . .
O4 W5 O12 W4 57.9(14) . . . .
O9 W4 O12 W5 129.2(14) . . . .
O7 W4 O12 W5 -42(2) . . . .
O10 W4 O12 W5 27.7(14) . . . .
O8 W4 O12 W5 -129.4(15) . . . .
O2 W4 O12 W5 -57.3(14) . . . .
O14 W5 O15 W9 123.9(14) . . . .
O12 W5 O15 W9 20.4(15) . . . .
O33 W5 O15 W9 -63(2) . . . .
O26 W5 O15 W9 -137.2(15) . . . .
O4 W5 O15 W9 -65.8(14) . . . .
O13 W9 O15 W5 -121.1(15) . . . .
O11 W9 O15 W5 57(2) . . . .
O22 W9 O15 W5 137.4(15) . . . .
O10 W9 O15 W5 -19.9(15) . . . .
O3 W9 O15 W5 65.2(14) . . . .
O6 W2 O17 Ni2 145.0(10) . . . .
O20 W2 O17 Ni2 -111.0(10) . . . .
O5 W2 O17 Ni2 45.8(10) . . . .
O7 W2 O17 Ni2 -21.1(19) . . . .
O2 W2 O17 Ni2 -26.8(10) . . . .
O18 Ni2 O17 W2 -24.4(10) . . . .
O28 Ni2 O17 W2 148.4(10) 2_665 . . .
O1W Ni2 O17 W2 -112.7(11) . . . .
O27 Ni2 O17 W2 73(4) 2_665 . . .
O1 Ni2 O17 W2 67.1(10) . . . .
Ni1 Ni2 O17 W2 108.4(10) 2_665 . . .
Ni1 Ni2 O17 W2 61.8(12) . . . .
O16 W1 O18 Ni2 -146.3(9) . . . .
O5 W1 O18 Ni2 -44.0(9) . . . .
O19 W1 O18 Ni2 112.6(9) . . . .
O8 W1 O18 Ni2 29.4(17) . . . .
O2 W1 O18 Ni2 28.8(9) . . . .
O17 Ni2 O18 W1 22.5(9) . . . .
O28 Ni2 O18 W1 -80(4) 2_665 . . .
O1W Ni2 O18 W1 110.8(9) . . . .
O27 Ni2 O18 W1 -149.9(9) 2_665 . . .
O1 Ni2 O18 W1 -68.8(9) . . . .
Ni1 Ni2 O18 W1 -63.7(10) 2_665 . . .
Ni1 Ni2 O18 W1 -110.1(9) . . . .
O31 W3 O19 W1 129.8(13) . . . .
O32 W3 O19 W1 25.6(14) . . . .
O29 W3 O19 W1 -66(2) . . . .
O33 W3 O19 W1 -130.9(13) . . . .
O4 W3 O19 W1 -59.1(13) . . . .
O16 W1 O19 W3 -129.7(13) . . . .
O18 W1 O19 W3 -24.3(14) . . . .
O5 W1 O19 W3 73(2) . . . .
O8 W1 O19 W3 131.9(14) . . . .
O2 W1 O19 W3 59.0(13) . . . .
O6 W2 O20 W7 125.7(12) . . . .
O17 W2 O20 W7 20.1(13) . . . .
O5 W2 O20 W7 -81.7(18) . . . .
O7 W2 O20 W7 -134.8(12) . . . .
O2 W2 O20 W7 -62.9(12) . . . .
O21 W7 O20 W2 -125.6(12) . . . .
O68 W7 O20 W2 -20.1(13) . . . .
O23 W7 O20 W2 72.3(19) . . . .
O11 W7 O20 W2 134.3(12) . . . .
O3 W7 O20 W2 62.4(12) . . . .
O13 W9 O22 W6 167.5(7) . . . .
O11 W9 O22 W6 64.6(7) . . . .
O15 W9 O22 W6 -90.9(7) . . . .
O10 W9 O22 W6 -28.5(14) . . . .
O3 W9 O22 W6 -6.1(5) . . . .
O24 W6 O22 W9 -171.0(7) . . . .
O27 W6 O22 W9 16.9(15) . . . .
O23 W6 O22 W9 -67.8(7) . . . .
O25 W6 O22 W9 90.5(7) . . . .
O3 W6 O22 W9 6.3(6) . . . .
O24 W6 O23 W7 179.1(7) . . . .
O27 W6 O23 W7 -76.1(7) . . . .
O25 W6 O23 W7 17.6(16) . . . .
O22 W6 O23 W7 79.9(7) . . . .
O3 W6 O23 W7 7.0(6) . . . .
O21 W7 O23 W6 -179.6(7) . . . .
O68 W7 O23 W6 76.2(7) . . . .
O20 W7 O23 W6 -17.4(16) . . . .
O11 W7 O23 W6 -80.3(7) . . . .
O3 W7 O23 W6 -7.0(6) . . . .
O30 W8 O25 W6 -121.9(14) . . . .
O28 W8 O25 W6 -16.8(14) . . . .
O29 W8 O25 W6 77.2(19) . . . .
O26 W8 O25 W6 140.4(14) . . . .
O4 W8 O25 W6 67.4(13) . . . .
O24 W6 O25 W8 120.7(14) . . . .
O27 W6 O25 W8 16.8(14) . . . .
O23 W6 O25 W8 -77.5(19) . . . .
O22 W6 O25 W8 -140.2(14) . . . .
O3 W6 O25 W8 -67.3(13) . . . .
O14 W5 O26 W8 -169.5(7) . . . .
O12 W5 O26 W8 14.4(16) . . . .
O33 W5 O26 W8 -68.3(7) . . . .
O15 W5 O26 W8 87.2(7) . . . .
O4 W5 O26 W8 2.2(6) . . . .
O30 W8 O26 W5 173.8(7) . . . .
O28 W8 O26 W5 -8.1(16) . . . .
O29 W8 O26 W5 71.0(7) . . . .
O25 W8 O26 W5 -86.5(7) . . . .
O4 W8 O26 W5 -2.3(6) . . . .
O24 W6 O27 Ni1 143.3(8) . . . 2_665
O23 W6 O27 Ni1 38.5(8) . . . 2_665
O25 W6 O27 Ni1 -117.1(8) . . . 2_665
O22 W6 O27 Ni1 -44.7(15) . . . 2_665
O3 W6 O27 Ni1 -34.6(8) . . . 2_665
O24 W6 O27 Ni2 -57.3(8) . . . 2_665
O23 W6 O27 Ni2 -162.1(7) . . . 2_665
O25 W6 O27 Ni2 42.3(7) . . . 2_665
O22 W6 O27 Ni2 114.7(10) . . . 2_665
O3 W6 O27 Ni2 124.8(7) . . . 2_665
O30 W8 O28 Ni2 58.2(8) . . . 2_665
O29 W8 O28 Ni2 162.5(7) . . . 2_665
O25 W8 O28 Ni2 -42.7(7) . . . 2_665
O26 W8 O28 Ni2 -119.8(11) . . . 2_665
O4 W8 O28 Ni2 -125.4(7) . . . 2_665
O30 W8 O28 Ni1 -142.4(8) . . . .
O29 W8 O28 Ni1 -38.1(8) . . . .
O25 W8 O28 Ni1 116.7(8) . . . .
O26 W8 O28 Ni1 39.6(16) . . . .
O4 W8 O28 Ni1 34.0(7) . . . .
O68 Ni1 O28 W8 111.6(8) 2_665 . . .
O32 Ni1 O28 W8 17.4(8) . . . .
O27 Ni1 O28 W8 -116(2) 2_665 . . .
O1 Ni1 O28 W8 -155.6(8) 2_665 . . .
O1 Ni1 O28 W8 -76.2(8) . . . .
Ni2 Ni1 O28 W8 -162.8(11) 2_665 . . .
Ni2 Ni1 O28 W8 -76.7(8) . . . .
Ni1 Ni1 O28 W8 -115.5(7) 2_665 . . .
O68 Ni1 O28 Ni2 -85.6(5) 2_665 . . 2_665
O32 Ni1 O28 Ni2 -179.8(5) . . . 2_665
O27 Ni1 O28 Ni2 47(3) 2_665 . . 2_665
O1 Ni1 O28 Ni2 7.2(4) 2_665 . . 2_665
O1 Ni1 O28 Ni2 86.6(5) . . . 2_665
Ni2 Ni1 O28 Ni2 86.1(5) . . . 2_665
Ni1 Ni1 O28 Ni2 47.3(4) 2_665 . . 2_665
O30 W8 O29 W3 -177.5(7) . . . .
O28 W8 O29 W3 77.1(7) . . . .
O25 W8 O29 W3 -16.8(15) . . . .
O26 W8 O29 W3 -80.1(7) . . . .
O4 W8 O29 W3 -6.6(6) . . . .
O31 W3 O29 W8 178.2(7) . . . .
O32 W3 O29 W8 -78.8(7) . . . .
O19 W3 O29 W8 14.3(16) . . . .
O33 W3 O29 W8 80.1(7) . . . .
O4 W3 O29 W8 6.7(6) . . . .
O31 W3 O32 Ni1 147.0(9) . . . .
O19 W3 O32 Ni1 -110.0(9) . . . .
O29 W3 O32 Ni1 46.9(9) . . . .
O33 W3 O32 Ni1 -15.8(19) . . . .
O4 W3 O32 Ni1 -25.1(9) . . . .
O68 Ni1 O32 W3 -118.9(9) 2_665 . . .
O27 Ni1 O32 W3 146.7(9) 2_665 . . .
O28 Ni1 O32 W3 -25.0(10) . . . .
O1 Ni1 O32 W3 37(3) 2_665 . . .
O1 Ni1 O32 W3 64.8(9) . . . .
Ni2 Ni1 O32 W3 -25.1(12) 2_665 . . .
Ni2 Ni1 O32 W3 106.5(9) . . . .
Ni1 Ni1 O32 W3 61.5(11) 2_665 . . .
O14 W5 O33 W3 171.6(7) . . . .
O12 W5 O33 W3 -84.3(8) . . . .
O15 W5 O33 W3 -1.8(17) . . . .
O26 W5 O33 W3 72.4(7) . . . .
O4 W5 O33 W3 1.3(6) . . . .
O31 W3 O33 W5 -174.2(7) . . . .
O32 W3 O33 W5 -11.1(17) . . . .
O19 W3 O33 W5 84.0(8) . . . .
O29 W3 O33 W5 -74.9(7) . . . .
O4 W3 O33 W5 -1.3(6) . . . .
O35 As2 O34 W12 64.4(8) . . . .
O36 As2 O34 W12 -57.8(8) . . . .
O37 As2 O34 W12 178.4(6) . . . .
O35 As2 O34 W18 -178.4(6) . . . .
O36 As2 O34 W18 59.4(7) . . . .
O37 As2 O34 W18 -64.4(7) . . . .
O35 As2 O34 W10 -58.3(7) . . . .
O36 As2 O34 W10 179.5(6) . . . .
O37 As2 O34 W10 55.7(8) . . . .
O47 W12 O34 As2 -170(2) . . . .
O40 W12 O34 As2 46.1(7) . . . .
O46 W12 O34 As2 -47.3(7) . . . .
O51 W12 O34 As2 136.6(8) . . . .
O48 W12 O34 As2 -136.3(8) . . . .
O47 W12 O34 W18 59(3) . . . .
O40 W12 O34 W18 -85.2(4) . . . .
O46 W12 O34 W18 -178.6(5) . . . .
O51 W12 O34 W18 5.3(4) . . . .
O48 W12 O34 W18 92.4(4) . . . .
O47 W12 O34 W10 -32(3) . . . .
O40 W12 O34 W10 -176.6(5) . . . .
O46 W12 O34 W10 89.9(4) . . . .
O51 W12 O34 W10 -86.2(4) . . . .
O48 W12 O34 W10 0.9(4) . . . .
O59 W18 O34 As2 152(3) . . . .
O38 W18 O34 As2 -43.1(7) . . . .
O51 W18 O34 As2 -137.4(8) . . . .
O57 W18 O34 As2 47.6(7) . . . .
O50 W18 O34 As2 133.4(7) . . . .
O59 W18 O34 W12 -76(3) . . . .
O38 W18 O34 W12 88.9(4) . . . .
O51 W18 O34 W12 -5.5(4) . . . .
O57 W18 O34 W12 179.6(5) . . . .
O50 W18 O34 W12 -94.7(4) . . . .
O59 W18 O34 W10 16(3) . . . .
O38 W18 O34 W10 -178.9(4) . . . .
O51 W18 O34 W10 86.8(4) . . . .
O57 W18 O34 W10 -88.2(4) . . . .
O50 W18 O34 W10 -2.5(4) . . . .
O49 W10 O34 As2 -174(2) . . . .
O52 W10 O34 As2 44.3(7) . . . .
O48 W10 O34 As2 134.3(8) . . . .
O55 W10 O34 As2 -43.0(7) . . . .
O50 W10 O34 As2 -130.5(8) . . . .
O49 W10 O34 W12 50(3) . . . .
O52 W10 O34 W12 -90.9(4) . . . .
O48 W10 O34 W12 -1.0(4) . . . .
O55 W10 O34 W12 -178.3(4) . . . .
O50 W10 O34 W12 94.2(4) . . . .
O49 W10 O34 W18 -41(3) . . . .
O52 W10 O34 W18 177.4(4) . . . .
O48 W10 O34 W18 -92.7(4) . . . .
O55 W10 O34 W18 90.1(4) . . . .
O50 W10 O34 W18 2.6(4) . . . .
O34 As2 O35 W14 178.5(6) . . . .
O36 As2 O35 W14 -58.8(7) . . . .
O37 As2 O35 W14 64.2(7) . . . .
O34 As2 O35 W13 -63.6(7) . . . .
O36 As2 O35 W13 59.1(7) . . . .
O37 As2 O35 W13 -177.9(6) . . . .
O34 As2 O35 W11 57.3(7) . . . .
O36 As2 O35 W11 180.0(5) . . . .
O37 As2 O35 W11 -57.0(7) . . . .
O67 W14 O35 As2 177(2) . . . .
O62 W14 O35 As2 48.2(7) . . . .
O66 W14 O35 As2 -46.3(7) . . . .
O43 W14 O35 As2 141.3(8) . . . .
O41 W14 O35 As2 -134.3(7) . . . .
O67 W14 O35 W13 45(3) . . . .
O62 W14 O35 W13 -84.4(5) . . . .
O66 W14 O35 W13 -178.9(5) . . . .
O43 W14 O35 W13 8.8(4) . . . .
O41 W14 O35 W13 93.1(5) . . . .
O67 W14 O35 W11 -47(3) . . . .
O62 W14 O35 W11 -176.0(5) . . . .
O66 W14 O35 W11 89.5(4) . . . .
O43 W14 O35 W11 -82.8(5) . . . .
O41 W14 O35 W11 1.5(4) . . . .
O44 W13 O35 As2 159(3) . . . .
O42 W13 O35 As2 -47.7(7) . . . .
O43 W13 O35 As2 -140.9(8) . . . .
O46 W13 O35 As2 45.4(7) . . . .
O45 W13 O35 As2 132.8(7) . . . .
O44 W13 O35 W14 -69(3) . . . .
O42 W13 O35 W14 84.1(4) . . . .
O43 W13 O35 W14 -9.0(4) . . . .
O46 W13 O35 W14 177.2(5) . . . .
O45 W13 O35 W14 -95.3(4) . . . .
O44 W13 O35 W11 24(3) . . . .
O42 W13 O35 W11 176.6(4) . . . .
O43 W13 O35 W11 83.5(5) . . . .
O46 W13 O35 W11 -90.3(4) . . . .
O45 W13 O35 W11 -2.9(3) . . . .
O53 W11 O35 As2 179(2) . . . .
O41 W11 O35 As2 132.2(8) . . . .
O45 W11 O35 As2 -131.3(7) . . . .
O39 W11 O35 As2 41.7(7) . . . .
O52 W11 O35 As2 -42.7(7) . . . .
O53 W11 O35 W14 45(2) . . . .
O41 W11 O35 W14 -1.7(4) . . . .
O45 W11 O35 W14 94.8(4) . . . .
O39 W11 O35 W14 -92.2(4) . . . .
O52 W11 O35 W14 -176.6(4) . . . .
O53 W11 O35 W13 -47(2) . . . .
O41 W11 O35 W13 -93.4(4) . . . .
O45 W11 O35 W13 3.1(4) . . . .
O39 W11 O35 W13 176.1(4) . . . .
O52 W11 O35 W13 91.7(4) . . . .
O34 As2 O36 Ni4 0.9(8) . . . 2_576
O35 As2 O36 Ni4 -118.5(6) . . . 2_576
O37 As2 O36 Ni4 121.8(6) . . . 2_576
O34 As2 O36 Ni4 -122.3(6) . . . .
O35 As2 O36 Ni4 118.3(6) . . . .
O37 As2 O36 Ni4 -1.4(7) . . . .
O34 As2 O36 Ni3 119.1(6) . . . .
O35 As2 O36 Ni3 -0.3(8) . . . .
O37 As2 O36 Ni3 -120.0(6) . . . .
O61 Ni4 O36 As2 -44.5(6) . . . .
O40 Ni4 O36 As2 158(3) 2_576 . . .
O60 Ni4 O36 As2 50.4(6) . . . .
O38 Ni4 O36 As2 -137.2(6) 2_576 . . .
O36 Ni4 O36 As2 131.9(8) 2_576 . . .
Ni3 Ni4 O36 As2 90.6(5) 2_576 . . .
Ni3 Ni4 O36 As2 -129.8(8) . . . .
Ni4 Ni4 O36 As2 131.9(8) 2_576 . . .
O61 Ni4 O36 Ni4 -176.4(4) . . . 2_576
O40 Ni4 O36 Ni4 26(3) 2_576 . . 2_576
O60 Ni4 O36 Ni4 -81.5(5) . . . 2_576
O38 Ni4 O36 Ni4 91.0(5) 2_576 . . 2_576
O36 Ni4 O36 Ni4 -0.001(2) 2_576 . . 2_576
Ni3 Ni4 O36 Ni4 -41.3(3) 2_576 . . 2_576
Ni3 Ni4 O36 Ni4 98.3(5) . . . 2_576
O61 Ni4 O36 Ni3 85.3(5) . . . .
O40 Ni4 O36 Ni3 -72(3) 2_576 . . .
O60 Ni4 O36 Ni3 -179.8(5) . . . .
O38 Ni4 O36 Ni3 -7.4(4) 2_576 . . .
O36 Ni4 O36 Ni3 -98.3(5) 2_576 . . .
Ni3 Ni4 O36 Ni3 -139.6(4) 2_576 . . .
Ni4 Ni4 O36 Ni3 -98.3(5) 2_576 . . .
O42 Ni3 O36 As2 -45.1(7) . . . .
O62 Ni3 O36 As2 45.1(7) . . . .
O38 Ni3 O36 As2 136.6(7) 2_576 . . .
O60 Ni3 O36 As2 -136.1(7) 2_576 . . .
O2W Ni3 O36 As2 123(22) . . . .
Ni4 Ni3 O36 As2 -129.0(8) 2_576 . . .
Ni4 Ni3 O36 As2 129.2(8) . . . .
O42 Ni3 O36 Ni4 84.0(5) . . . 2_576
O62 Ni3 O36 Ni4 174.2(5) . . . 2_576
O38 Ni3 O36 Ni4 -94.3(5) 2_576 . . 2_576
O60 Ni3 O36 Ni4 -7.0(4) 2_576 . . 2_576
O2W Ni3 O36 Ni4 -108(22) . . . 2_576
Ni4 Ni3 O36 Ni4 -101.8(6) . . . 2_576
O42 Ni3 O36 Ni4 -174.3(5) . . . .
O62 Ni3 O36 Ni4 -84.1(5) . . . .
O38 Ni3 O36 Ni4 7.4(4) 2_576 . . .
O60 Ni3 O36 Ni4 94.7(5) 2_576 . . .
O2W Ni3 O36 Ni4 -6(22) . . . .
Ni4 Ni3 O36 Ni4 101.8(6) 2_576 . . .
O34 As2 O37 W16 64.9(8) . . . .
O35 As2 O37 W16 178.8(6) . . . .
O36 As2 O37 W16 -58.8(7) . . . .
O34 As2 O37 W15 -178.0(6) . . . .
O35 As2 O37 W15 -64.1(8) . . . .
O36 As2 O37 W15 58.3(8) . . . .
O34 As2 O37 W17 -56.3(8) . . . .
O35 As2 O37 W17 57.6(7) . . . .
O36 As2 O37 W17 -180.0(5) . . . .
O58 W16 O37 As2 -153(3) . . . .
O60 W16 O37 As2 43.2(7) . . . .
O65 W16 O37 As2 137.4(8) . . . .
O57 W16 O37 As2 -47.4(7) . . . .
O56 W16 O37 As2 -133.4(7) . . . .
O58 W16 O37 W15 76(4) . . . .
O60 W16 O37 W15 -88.1(4) . . . .
O65 W16 O37 W15 6.1(4) . . . .
O57 W16 O37 W15 -178.7(5) . . . .
O56 W16 O37 W15 95.4(5) . . . .
O58 W16 O37 W17 -16(4) . . . .
O60 W16 O37 W17 179.9(4) . . . .
O65 W16 O37 W17 -85.9(5) . . . .
O57 W16 O37 W17 89.3(4) . . . .
O56 W16 O37 W17 3.4(4) . . . .
O64 W15 O37 As2 177(3) . . . .
O61 W15 O37 As2 -46.3(8) . . . .
O66 W15 O37 As2 46.3(7) . . . .
O65 W15 O37 As2 -137.3(8) . . . .
O63 W15 O37 As2 135.7(8) . . . .
O64 W15 O37 W16 -52(3) . . . .
O61 W15 O37 W16 85.2(5) . . . .
O66 W15 O37 W16 177.8(5) . . . .
O65 W15 O37 W16 -5.8(4) . . . .
O63 W15 O37 W16 -92.8(5) . . . .
O64 W15 O37 W17 40(3) . . . .
O61 W15 O37 W17 176.7(5) . . . .
O66 W15 O37 W17 -90.7(4) . . . .
O65 W15 O37 W17 85.7(4) . . . .
O63 W15 O37 W17 -1.3(4) . . . .
O54 W17 O37 As2 174(3) . . . .
O63 W17 O37 As2 -132.7(8) . . . .
O56 W17 O37 As2 130.5(8) . . . .
O39 W17 O37 As2 -41.5(7) . . . .
O55 W17 O37 As2 42.9(7) . . . .
O54 W17 O37 W16 39(3) . . . .
O63 W17 O37 W16 93.2(5) . . . .
O56 W17 O37 W16 -3.5(4) . . . .
O39 W17 O37 W16 -175.5(4) . . . .
O55 W17 O37 W16 -91.1(4) . . . .
O54 W17 O37 W15 -52(3) . . . .
O63 W17 O37 W15 1.4(4) . . . .
O56 W17 O37 W15 -95.4(5) . . . .
O39 W17 O37 W15 92.7(4) . . . .
O55 W17 O37 W15 177.0(4) . . . .
O59 W18 O38 Ni3 -56.4(8) . . . 2_576
O51 W18 O38 Ni3 -161.2(7) . . . 2_576
O57 W18 O38 Ni3 43.6(7) . . . 2_576
O50 W18 O38 Ni3 117.7(10) . . . 2_576
O34 W18 O38 Ni3 126.1(7) . . . 2_576
O59 W18 O38 Ni4 141.9(8) . . . 2_576
O51 W18 O38 Ni4 37.0(8) . . . 2_576
O57 W18 O38 Ni4 -118.1(8) . . . 2_576
O50 W18 O38 Ni4 -44.1(16) . . . 2_576
O34 W18 O38 Ni4 -35.6(8) . . . 2_576
O53 W11 O39 W17 130.8(16) . . . .
O41 W11 O39 W17 -129.7(17) . . . .
O45 W11 O39 W17 -41(2) . . . .
O52 W11 O39 W17 28.3(16) . . . .
O35 W11 O39 W17 -57.0(16) . . . .
O54 W17 O39 W11 -128.8(16) . . . .
O63 W17 O39 W11 128.3(17) . . . .
O56 W17 O39 W11 38(2) . . . .
O55 W17 O39 W11 -27.1(16) . . . .
O37 W17 O39 W11 56.9(16) . . . .
O47 W12 O40 Ni4 -145.3(9) . . . 2_576
O46 W12 O40 Ni4 112.7(10) . . . 2_576
O51 W12 O40 Ni4 -45.0(10) . . . 2_576
O48 W12 O40 Ni4 22.1(19) . . . 2_576
O34 W12 O40 Ni4 27.9(9) . . . 2_576
O53 W11 O41 W14 -169.5(7) . . . .
O45 W11 O41 W14 -68.6(7) . . . .
O39 W11 O41 W14 87.0(7) . . . .
O52 W11 O41 W14 15.3(16) . . . .
O35 W11 O41 W14 2.3(6) . . . .
O67 W14 O41 W11 169.3(7) . . . .
O62 W14 O41 W11 3.6(16) . . . .
O66 W14 O41 W11 -88.1(7) . . . .
O43 W14 O41 W11 73.0(7) . . . .
O35 W14 O41 W11 -2.4(6) . . . .
O44 W13 O42 Ni3 148.7(9) . . . .
O43 W13 O42 Ni3 46.3(9) . . . .
O46 W13 O42 Ni3 -110.8(9) . . . .
O45 W13 O42 Ni3 -25.6(17) . . . .
O35 W13 O42 Ni3 -26.9(9) . . . .
O62 Ni3 O42 W13 -24.6(10) . . . .
O38 Ni3 O42 W13 81(4) 2_576 . . .
O60 Ni3 O42 W13 147.7(9) 2_576 . . .
O2W Ni3 O42 W13 -113.0(10) . . . .
O36 Ni3 O42 W13 66.7(10) . . . .
Ni4 Ni3 O42 W13 107.9(9) 2_576 . . .
Ni4 Ni3 O42 W13 61.5(11) . . . .
O44 W13 O43 W14 -175.9(7) . . . .
O42 W13 O43 W14 -71.0(7) . . . .
O46 W13 O43 W14 28.3(17) . . . .
O45 W13 O43 W14 85.5(7) . . . .
O35 W13 O43 W14 12.4(6) . . . .
O67 W14 O43 W13 174.0(7) . . . .
O62 W14 O43 W13 70.9(7) . . . .
O66 W14 O43 W13 -32.0(16) . . . .
O41 W14 O43 W13 -86.3(7) . . . .
O35 W14 O43 W13 -12.5(6) . . . .
O53 W11 O45 W13 166.9(6) . . . .
O41 W11 O45 W13 67.1(7) . . . .
O39 W11 O45 W13 -21.4(15) . . . .
O52 W11 O45 W13 -89.9(7) . . . .
O35 W11 O45 W13 -4.4(5) . . . .
O44 W13 O45 W11 -171.2(6) . . . .
O42 W13 O45 W11 3.2(15) . . . .
O43 W13 O45 W11 -70.8(7) . . . .
O46 W13 O45 W11 89.9(7) . . . .
O35 W13 O45 W11 4.6(5) . . . .
O47 W12 O46 W13 -131.2(13) . . . .
O40 W12 O46 W13 -26.0(13) . . . .
O51 W12 O46 W13 68(2) . . . .
O48 W12 O46 W13 130.3(13) . . . .
O34 W12 O46 W13 58.6(13) . . . .
O44 W13 O46 W12 130.7(13) . . . .
O42 W13 O46 W12 25.7(13) . . . .
O43 W13 O46 W12 -73.3(19) . . . .
O45 W13 O46 W12 -129.8(13) . . . .
O35 W13 O46 W12 -58.0(13) . . . .
O49 W10 O48 W12 -170.0(7) . . . .
O52 W10 O48 W12 86.4(7) . . . .
O55 W10 O48 W12 7.7(15) . . . .
O50 W10 O48 W12 -69.9(7) . . . .
O34 W10 O48 W12 1.4(6) . . . .
O47 W12 O48 W10 172.2(7) . . . .
O40 W12 O48 W10 4.5(16) . . . .
O46 W12 O48 W10 -87.2(7) . . . .
O51 W12 O48 W10 73.0(7) . . . .
O34 W12 O48 W10 -1.5(6) . . . .
O49 W10 O50 W18 168.8(7) . . . .
O52 W10 O50 W18 -16.5(15) . . . .
O48 W10 O50 W18 66.5(7) . . . .
O55 W10 O50 W18 -88.6(7) . . . .
O34 W10 O50 W18 -3.7(5) . . . .
O59 W18 O50 W10 -173.2(7) . . . .
O38 W18 O50 W10 12.6(15) . . . .
O51 W18 O50 W10 -70.2(7) . . . .
O57 W18 O50 W10 87.9(7) . . . .
O34 W18 O50 W10 3.8(6) . . . .
O59 W18 O51 W12 178.3(7) . . . .
O38 W18 O51 W12 -75.6(7) . . . .
O57 W18 O51 W12 19.7(15) . . . .
O50 W18 O51 W12 80.9(7) . . . .
O34 W18 O51 W12 7.7(6) . . . .
O47 W12 O51 W18 -178.5(7) . . . .
O40 W12 O51 W18 77.1(7) . . . .
O46 W12 O51 W18 -18.2(17) . . . .
O48 W12 O51 W18 -80.9(7) . . . .
O34 W12 O51 W18 -7.8(6) . . . .
O49 W10 O52 W11 127.5(14) . . . .
O48 W10 O52 W11 -130.3(14) . . . .
O55 W10 O52 W11 24.7(14) . . . .
O50 W10 O52 W11 -47(2) . . . .
O34 W10 O52 W11 -59.4(14) . . . .
O53 W11 O52 W10 -128.2(14) . . . .
O41 W11 O52 W10 47(2) . . . .
O45 W11 O52 W10 131.6(14) . . . .
O39 W11 O52 W10 -25.7(14) . . . .
O35 W11 O52 W10 59.4(14) . . . .
O49 W10 O55 W17 -124.3(15) . . . .
O52 W10 O55 W17 -21.0(15) . . . .
O48 W10 O55 W17 58(2) . . . .
O50 W10 O55 W17 136.3(15) . . . .
O34 W10 O55 W17 64.0(15) . . . .
O54 W17 O55 W10 123.3(15) . . . .
O63 W17 O55 W10 -55(2) . . . .
O56 W17 O55 W10 -136.6(15) . . . .
O39 W17 O55 W10 20.7(15) . . . .
O37 W17 O55 W10 -64.2(15) . . . .
O54 W17 O56 W16 -168.3(7) . . . .
O63 W17 O56 W16 -65.3(7) . . . .
O39 W17 O56 W16 24.3(15) . . . .
O55 W17 O56 W16 89.5(7) . . . .
O37 W17 O56 W16 5.1(6) . . . .
O58 W16 O56 W17 172.0(7) . . . .
O60 W16 O56 W17 -13.9(16) . . . .
O65 W16 O56 W17 69.7(7) . . . .
O57 W16 O56 W17 -89.2(7) . . . .
O37 W16 O56 W17 -5.2(6) . . . .
O59 W18 O57 W16 121.1(14) . . . .
O38 W18 O57 W16 15.9(14) . . . .
O51 W18 O57 W16 -80.0(19) . . . .
O50 W18 O57 W16 -141.3(14) . . . .
O34 W18 O57 W16 -68.4(13) . . . .
O58 W16 O57 W18 -119.2(14) . . . .
O60 W16 O57 W18 -15.9(14) . . . .
O65 W16 O57 W18 80.0(19) . . . .
O56 W16 O57 W18 141.3(14) . . . .
O37 W16 O57 W18 68.6(13) . . . .
O58 W16 O60 Ni4 -143.3(8) . . . .
O65 W16 O60 Ni4 -39.2(8) . . . .
O57 W16 O60 Ni4 116.8(8) . . . .
O56 W16 O60 Ni4 42.7(16) . . . .
O37 W16 O60 Ni4 34.4(8) . . . .
O58 W16 O60 Ni3 57.0(8) . . . 2_576
O65 W16 O60 Ni3 161.1(7) . . . 2_576
O57 W16 O60 Ni3 -42.9(7) . . . 2_576
O56 W16 O60 Ni3 -117.0(11) . . . 2_576
O37 W16 O60 Ni3 -125.3(6) . . . 2_576
O61 Ni4 O60 W16 16.8(9) . . . .
O40 Ni4 O60 W16 111.4(8) 2_576 . . .
O38 Ni4 O60 W16 -116(2) 2_576 . . .
O36 Ni4 O60 W16 -155.7(8) 2_576 . . .
O36 Ni4 O60 W16 -76.5(8) . . . .
Ni3 Ni4 O60 W16 -163.0(11) 2_576 . . .
Ni3 Ni4 O60 W16 -76.7(8) . . . .
Ni4 Ni4 O60 W16 -115.9(8) 2_576 . . .
O61 Ni4 O60 Ni3 179.8(5) . . . 2_576
O40 Ni4 O60 Ni3 -85.6(5) 2_576 . . 2_576
O38 Ni4 O60 Ni3 47(2) 2_576 . . 2_576
O36 Ni4 O60 Ni3 7.3(4) 2_576 . . 2_576
O36 Ni4 O60 Ni3 86.5(5) . . . 2_576
Ni3 Ni4 O60 Ni3 86.3(5) . . . 2_576
Ni4 Ni4 O60 Ni3 47.1(3) 2_576 . . 2_576
O64 W15 O61 Ni4 144.3(10) . . . .
O66 W15 O61 Ni4 -112.2(10) . . . .
O65 W15 O61 Ni4 43.6(10) . . . .
O63 W15 O61 Ni4 -23.8(19) . . . .
O37 W15 O61 Ni4 -28.2(10) . . . .
O40 Ni4 O61 W15 -114.8(10) 2_576 . . .
O60 Ni4 O61 W15 -21.9(11) . . . .
O38 Ni4 O61 W15 149.5(10) 2_576 . . .
O36 Ni4 O61 W15 43(4) 2_576 . . .
O36 Ni4 O61 W15 68.4(11) . . . .
Ni3 Ni4 O61 W15 -21.6(13) 2_576 . . .
Ni3 Ni4 O61 W15 109.8(10) . . . .
Ni4 Ni4 O61 W15 65.2(12) 2_576 . . .
O67 W14 O62 Ni3 -144.1(10) . . . .
O66 W14 O62 Ni3 111.5(10) . . . .
O43 W14 O62 Ni3 -45.5(10) . . . .
O41 W14 O62 Ni3 21.5(19) . . . .
O35 W14 O62 Ni3 27.2(10) . . . .
O42 Ni3 O62 W14 25.0(10) . . . .
O38 Ni3 O62 W14 -148.5(10) 2_576 . . .
O60 Ni3 O62 W14 -76(4) 2_576 . . .
O2W Ni3 O62 W14 113.8(11) . . . .
O36 Ni3 O62 W14 -67.5(10) . . . .
Ni4 Ni3 O62 W14 -62.3(12) 2_576 . . .
Ni4 Ni3 O62 W14 -108.6(10) . . . .
O54 W17 O63 W15 170.0(7) . . . .
O56 W17 O63 W15 68.9(8) . . . .
O39 W17 O63 W15 -86.1(8) . . . .
O55 W17 O63 W15 -12.2(17) . . . .
O37 W17 O63 W15 -2.0(6) . . . .
O64 W15 O63 W17 -170.8(8) . . . .
O61 W15 O63 W17 -2.5(16) . . . .
O66 W15 O63 W17 86.9(8) . . . .
O65 W15 O63 W17 -71.5(8) . . . .
O37 W15 O63 W17 2.1(6) . . . .
O58 W16 O65 W15 179.2(7) . . . .
O60 W16 O65 W15 75.0(7) . . . .
O57 W16 O65 W15 -20.3(16) . . . .
O56 W16 O65 W15 -81.5(7) . . . .
O37 W16 O65 W15 -8.5(6) . . . .
O64 W15 O65 W16 -179.2(8) . . . .
O61 W15 O65 W16 -75.1(7) . . . .
O66 W15 O65 W16 17.4(16) . . . .
O63 W15 O65 W16 81.2(7) . . . .
O37 W15 O65 W16 8.6(6) . . . .
O64 W15 O66 W14 127.3(13) . . . .
O61 W15 O66 W14 22.4(13) . . . .
O65 W15 O66 W14 -69.5(19) . . . .
O63 W15 O66 W14 -132.1(13) . . . .
O37 W15 O66 W14 -61.1(12) . . . .
O67 W14 O66 W15 -126.6(13) . . . .
O62 W14 O66 W15 -22.5(13) . . . .
O43 W14 O66 W15 79.8(18) . . . .
O41 W14 O66 W15 133.0(13) . . . .
O35 W14 O66 W15 61.2(12) . . . .
O21 W7 O68 Ni1 -145.6(11) . . . 2_665
O20 W7 O68 Ni1 110.7(11) . . . 2_665
O23 W7 O68 Ni1 -45.2(11) . . . 2_665
O11 W7 O68 Ni1 22(2) . . . 2_665
O3 W7 O68 Ni1 27.1(11) . . . 2_665
N1 C1 C2 C3 -4(3) . . . .
C1 C2 C3 C4 3(4) . . . .
C1 C2 C3 C6 -176(2) . . . .
C2 C3 C4 C5 -2(3) . . . .
C6 C3 C4 C5 177(2) . . . .
C3 C4 C5 N1 2(3) . . . .
C4 C3 C6 C7 -178(2) . . . .
C2 C3 C6 C7 1(4) . . . .
C3 C6 C7 C8 -177(2) . . . .
C6 C7 C8 C9 -180(3) . . . .
C6 C7 C8 C12 5(4) . . . .
C12 C8 C9 C10 -2(4) . . . .
C7 C8 C9 C10 -177(3) . . . .
C8 C9 C10 N2 3(5) . . . .
N2 C11 C12 C8 3(4) . . . .
C9 C8 C12 C11 -2(4) . . . .
C7 C8 C12 C11 173(2) . . . .
N3 C13 C14 C15 -3(3) . . . .
C13 C14 C15 C16 1(3) . . . .
C13 C14 C15 C18 -178.1(19) . . . .
C14 C15 C16 C17 2(3) . . . .
C18 C15 C16 C17 -179(2) . . . .
C15 C16 C17 N3 -3(3) . . . .
C16 C15 C18 C19 2(4) . . . .
C14 C15 C18 C19 -180(2) . . . .
C15 C18 C19 C22 -177(2) . . . .
N4 C20 C21 C22 -3(4) . . . .
C20 C21 C22 C23 1(4) . . . .
C20 C21 C22 C19 175(2) . . . .
C18 C19 C22 C23 176(2) . . . .
C18 C19 C22 C21 2(4) . . . .
C21 C22 C23 C24 -3(4) . . . .
C19 C22 C23 C24 -177(3) . . . .
C22 C23 C24 N4 7(4) . . . .
N5 C25 C26 C27 6(3) . . . .
C25 C26 C27 C28 -7(3) . . . .
C25 C26 C27 C30 178.5(19) . . . .
C26 C27 C28 C29 6(3) . . . .
C30 C27 C28 C29 -179.4(19) . . . .
C27 C28 C29 N5 -4(3) . . . .
C28 C27 C30 C30 178(4) . . . 2_575
C26 C27 C30 C30 -8(6) . . . 2_575
N6 C31 C32 C33 9(4) . . . .
C31 C32 C33 C34 -7(4) . . . .
C31 C32 C33 C36 177(2) . . . .
C32 C33 C34 C35 5(4) . . . .
C36 C33 C34 C35 -179(2) . . . .
C33 C34 C35 N6 -5(4) . . . .
C34 C33 C36 C36 4(5) . . . 2_657
C32 C33 C36 C36 179(3) . . . 2_657
C41 N7 C37 C38 0.0 . . . .
N7 C37 C38 C39 0.0 . . . .
C37 C38 C39 C40 0.0 . . . .
C37 C38 C39 C43 -178.4(18) . . . .
C38 C39 C40 C41 0.0 . . . .
C43 C39 C40 C41 178.4(19) . . . .
C39 C40 C41 N7 0.0 . . . .
C37 N7 C41 C40 0.0 . . . .
C58 C42 C43 C39 -177(2) . . . .
C38 C39 C43 C42 -167(2) . . . .
C40 C39 C43 C42 14(4) . . . .
N8 C44 C45 C46 -1(4) . . . .
C44 C45 C46 C47 -1(4) . . . .
C44 C45 C46 C49 176(2) . . . .
C45 C46 C47 C48 1(4) . . . .
C49 C46 C47 C48 -175(2) . . . .
C46 C47 C48 N8 -1(3) . . . .
C47 C46 C49 C49 12(6) . . . 2_666
C45 C46 C49 C49 -165(4) . . . 2_666
N9 C50 C51 C52 6(4) . . . .
C50 C51 C52 C53 -7(4) . . . .
C50 C51 C52 C55 178(2) . . . .
C51 C52 C53 C54 3(4) . . . .
C55 C52 C53 C54 178(2) . . . .
C52 C53 C54 N9 2(4) . . . .
C53 C52 C55 C55 4(4) . . . 2_566
C51 C52 C55 C55 179(3) . . . 2_566
C60 N10 C56 C57 0.0 . . . .
N10 C56 C57 C58 0.0 . . . .
C56 C57 C58 C59 0.0 . . . .
C56 C57 C58 C42 178(2) . . . .
C43 C42 C58 C59 159(2) . . . .
C43 C42 C58 C57 -18(4) . . . .
C57 C58 C59 C60 0.0 . . . .
C42 C58 C59 C60 -178(2) . . . .
C58 C59 C60 N10 0.0 . . . .
C56 N10 C60 C59 0.0 . . . .
C4 C5 N1 C1 -2(3) . . . .
C2 C1 N1 C5 3(3) . . . .
C12 C11 N2 C10 -2(5) . . . .
C9 C10 N2 C11 -1(5) . . . .
C14 C13 N3 C17 2(3) . . . .
C16 C17 N3 C13 0(3) . . . .
C21 C20 N4 C24 7(4) . . . .
C23 C24 N4 C20 -9(4) . . . .
C26 C25 N5 C29 -4(3) . . . .
C28 C29 N5 C25 3(3) . . . .
C34 C35 N6 C31 8(4) . . . .
C32 C31 N6 C35 -10(4) . . . .
C45 C44 N8 C48 2(4) . . . .
C47 C48 N8 C44 -1(4) . . . .
C53 C54 N9 C50 -3(4) . . . .
C51 C50 N9 C54 -1(4) . . . .
